data_7018520
loop_
_publ_author_name
'Hauptvogel, Ines Maria'
'Bon, Volodymyr'
'Gr\"unker, Ronny'
'Baburin, Igor A.'
'Senkovska, Irena'
'Mueller, Uwe'
'Kaskel, Stefan'

_publ_section_title
;
 A family of 2D and 3D coordination polymers involving a trigonal tritopic
 linker.
;
_journal_issue 14
_journal_name_full 'Dalton transactions (Cambridge, England : 2003)'
_journal_page_first 4172
_journal_page_last 4179
_journal_paper_doi 10.1039/c2dt12072k
_journal_volume 41
_journal_year 2012
_chemical_formula_sum 'C273 H195 N4 O52 Zn10'
_chemical_formula_weight 5017.03
_chemical_name_systematic
;
?
;
_space_group_IT_number 15
_symmetry_cell_setting monoclinic
_symmetry_space_group_name_Hall '-C 2yc'
_symmetry_space_group_name_H-M 'C 1 2/c 1'
_atom_sites_solution_hydrogens geom
_atom_sites_solution_primary direct
_atom_sites_solution_secondary difmap
_audit_creation_method SHELXL-97
_cell_angle_alpha 90.00
_cell_angle_beta 90.12(3)
_cell_angle_gamma 90.00
_cell_formula_units_Z 4
_cell_length_a 23.934(5)
_cell_length_b 41.860(8)
_cell_length_c 45.532(9)
_cell_measurement_temperature 293(2)
_cell_volume 45617(16)
_computing_cell_refinement 'mosflm 1.0.5 (Leslie, 1992)'
_computing_data_collection 'marCCD 1994-2002'
_computing_data_reduction 'scala (Howell, (1992)'
_computing_molecular_graphics 'Diamond 3.1'
_computing_publication_material WinGX
_computing_structure_refinement 'SHELXL-97 (Sheldrick, 1997)'
_computing_structure_solution 'SHELXS-97 (Sheldrick, 1997)'
_diffrn_ambient_temperature 296(2)
_diffrn_measured_fraction_theta_full 0.904
_diffrn_measured_fraction_theta_max 0.904
_diffrn_measurement_device_type 'MX-225 CCD'
_diffrn_measurement_method '\D\f scans'
_diffrn_radiation_monochromator 'Si 111'
_diffrn_radiation_source 'BESSY BL MX-14.2'
_diffrn_radiation_type synchrotron
_diffrn_radiation_wavelength 0.88561
_diffrn_reflns_av_R_equivalents 0.0584
_diffrn_reflns_av_sigmaI/netI 0.0461
_diffrn_reflns_limit_h_max 23
_diffrn_reflns_limit_h_min -23
_diffrn_reflns_limit_k_max 47
_diffrn_reflns_limit_k_min -48
_diffrn_reflns_limit_l_max 52
_diffrn_reflns_limit_l_min -52
_diffrn_reflns_number 132373
_diffrn_reflns_theta_full 30.60
_diffrn_reflns_theta_max 30.60
_diffrn_reflns_theta_min 1.22
_exptl_absorpt_coefficient_mu 1.003
_exptl_absorpt_correction_type none
_exptl_crystal_colour colorless
_exptl_crystal_density_diffrn 0.731
_exptl_crystal_density_method 'not measured'
_exptl_crystal_description block
_exptl_crystal_F_000 10308
_exptl_crystal_size_max 0.12
_exptl_crystal_size_mid 0.08
_exptl_crystal_size_min 0.05
_platon_squeeze_details
;
;
_refine_diff_density_max 1.236
_refine_diff_density_min -1.797
_refine_diff_density_rms 0.097
_refine_ls_extinction_method none
_refine_ls_goodness_of_fit_ref 1.129
_refine_ls_hydrogen_treatment constr
_refine_ls_matrix_type full
_refine_ls_number_parameters 1534
_refine_ls_number_reflns 32809
_refine_ls_number_restraints 0
_refine_ls_restrained_S_all 1.129
_refine_ls_R_factor_all 0.1066
_refine_ls_R_factor_gt 0.0911
_refine_ls_shift/su_max 0.002
_refine_ls_shift/su_mean 0.000
_refine_ls_structure_factor_coef Fsqd
_refine_ls_weighting_details 'calc w=1/[\s^2^(Fo^2^)+(0.2000P)^2^+0.0000P] where P=(Fo^2^+2Fc^2^)/3'
_refine_ls_weighting_scheme calc
_refine_ls_wR_factor_gt 0.2671
_refine_ls_wR_factor_ref 0.2840
_reflns_number_gt 24219
_reflns_number_total 32809
_reflns_threshold_expression >2sigma(I)
_cod_data_source_file c2dt12072k.txt
_cod_data_source_block DUT-43
_cod_depositor_comments
;
The following automatic conversions were performed:

'_symmetry_cell_setting' value 'Monoclinic' changed to 'monoclinic'
according to /home/saulius/struct/CIF-dictionaries/cif_core.dic
dictionary named 'cif_core.dic' version 2.4.1 from 2010-06-29.

Automatic conversion script
Id: cif_fix_values 1715 2011-07-08 13:25:40Z adriana 
;
_cod_original_sg_symbol_H-M C2/c
_cod_database_code 7018520

loop_
_symmetry_equiv_pos_as_xyz
'x, y, z'
'-x, y, -z+1/2'
'x+1/2, y+1/2, z'
'-x+1/2, y+1/2, -z+1/2'
'-x, -y, -z'
'x, -y, z-1/2'
'-x+1/2, -y+1/2, -z'
'x+1/2, -y+1/2, z-1/2'

loop_
_atom_site_label
_atom_site_type_symbol
_atom_site_fract_x
_atom_site_fract_y
_atom_site_fract_z
_atom_site_U_iso_or_equiv
_atom_site_adp_type
_atom_site_occupancy
_atom_site_symmetry_multiplicity
_atom_site_calc_flag
_atom_site_refinement_flags
Zn1 Zn 0.821240(19) 0.136802(9) 0.892340(9) 0.03890(15) Uani 1 1 d .
Zn2 Zn 0.997203(17) 0.142808(10) 1.212464(9) 0.03621(15) Uani 1 1 d .
Zn3 Zn 0.81837(2) 0.132178(11) 0.818918(10) 0.04606(16) Uani 1 1 d .
Zn4 Zn 0.12598(3) 0.636644(13) 0.415638(18) 0.0810(2) Uani 1 1 d .
Zn5 Zn 0.11707(6) 0.63695(2) 0.48558(3) 0.1453(5) Uani 1 1 d .
N1 N 0.4796(3) 0.29930(18) 0.04278(16) 0.129(2) Uani 1 1 d .
N2 N 0.2225(4) 0.2025(2) 0.35783(18) 0.153(3) Uani 1 1 d .
O1 O 0.81221(15) 0.14406(7) 0.93536(6) 0.0605(8) Uani 1 1 d .
O2 O 0.89767(18) 0.12578(11) 0.92730(8) 0.0937(13) Uani 1 1 d .
O3 O 0.91459(19) 0.12898(12) 1.17832(8) 0.1033(15) Uani 1 1 d .
O4 O 0.99823(14) 0.14602(7) 1.16967(6) 0.0557(7) Uani 1 1 d .
O5 O 1.07048(11) 0.16164(7) 1.22326(6) 0.0500(7) Uani 1 1 d .
O6 O 1.00190(16) 0.09852(7) 1.22547(7) 0.0733(10) Uani 1 1 d .
O7 O 0.94399(12) 0.17285(7) 1.22939(6) 0.0553(7) Uani 1 1 d .
O8 O 0.87252(13) 0.16722(7) 0.87412(7) 0.0566(8) Uani 1 1 d .
O9 O 0.88646(12) 0.15675(7) 0.82656(7) 0.0573(8) Uani 1 1 d .
O10 O 0.75741(14) 0.15890(9) 0.82955(7) 0.0757(10) Uani 1 1 d .
O11 O 0.74804(12) 0.15337(7) 0.87788(7) 0.0552(7) Uani 1 1 d .
O12 O 0.8347(2) 0.09104(8) 0.83470(10) 0.1064(16) Uani 1 1 d .
O13 O 0.81753(15) 0.09098(7) 0.88212(8) 0.0702(9) Uani 1 1 d .
O14 O 0.81851(18) 0.12801(9) 0.77443(8) 0.0867(11) Uani 1 1 d .
O15 O 0.1414(3) 0.59283(10) 0.42492(14) 0.144(2) Uani 1 1 d .
O16 O 0.1454(3) 0.59488(12) 0.47162(16) 0.174(3) Uani 1 1 d .
O17 O 0.18496(12) 0.63142(6) 0.50202(6) 0.0507(7) Uani 1 1 d .
O18 O 0.1095(5) 0.6417(2) 0.5211(3) 0.318(8) Uani 1 1 d .
O19 O 0.0692(5) 0.6095(2) 0.4987(5) 0.482(14) Uani 1 1 d .
O20 O 0.5472(2) 0.15008(13) 0.46523(14) 0.1295(19) Uani 1 1 d .
O21 O 0.56081(19) 0.16263(12) 0.41724(12) 0.1106(16) Uani 1 1 d .
O22 O -0.3239(2) 0.16997(11) 0.47375(10) 0.1046(14) Uani 1 1 d .
O23 O -0.30806(16) 0.16208(8) 0.42643(8) 0.0754(10) Uani 1 1 d .
O24 O 0.13945(19) 0.63396(10) 0.37190(11) 0.1024(14) Uani 1 1 d .
O25 O 0.4202(5) 0.3400(3) 0.0576(3) 0.261(6) Uani 1 1 d .
O26 O 0.2692(5) 0.1594(3) 0.3379(4) 0.336(8) Uani 1 1 d .
C1 C 0.8591(3) 0.13572(11) 0.94431(11) 0.0658(14) Uani 1 1 d .
C2 C 0.8719(2) 0.13783(11) 0.97687(9) 0.0624(13) Uani 1 1 d .
C3 C 0.8341(3) 0.14907(14) 0.99657(11) 0.0791(15) Uani 1 1 d .
H3 H 0.7996 0.1563 0.9899 0.095 Uiso 1 1 calc R
C4 C 0.8459(2) 0.14995(14) 1.02626(11) 0.0792(16) Uani 1 1 d .
H4 H 0.8186 0.1570 1.0393 0.095 Uiso 1 1 calc R
C5 C 0.8969(2) 0.14067(12) 1.03692(10) 0.0689(14) Uani 1 1 d .
C6 C 0.9343(3) 0.12881(15) 1.01709(11) 0.0838(17) Uani 1 1 d .
H6 H 0.9689 0.1218 1.0238 0.101 Uiso 1 1 calc R
C7 C 0.9223(3) 0.12678(15) 0.98730(11) 0.0810(16) Uani 1 1 d .
H7 H 0.9483 0.1180 0.9745 0.097 Uiso 1 1 calc R
C8 C 0.9113(2) 0.14061(12) 1.06860(11) 0.0715(14) Uani 1 1 d .
C9 C 0.9611(2) 0.15189(14) 1.07891(10) 0.0742(15) Uani 1 1 d .
H9 H 0.9874 0.1599 1.0658 0.089 Uiso 1 1 calc R
C10 C 0.9730(2) 0.15160(13) 1.10863(10) 0.0710(14) Uani 1 1 d .
H10 H 1.0071 0.1597 1.1150 0.085 Uiso 1 1 calc R
C11 C 0.9358(2) 0.13965(11) 1.12935(10) 0.0613(12) Uani 1 1 d .
C12 C 0.9488(2) 0.13786(11) 1.16140(10) 0.0636(13) Uani 1 1 d .
C13 C 1.08370(17) 0.17405(9) 1.24725(8) 0.0430(9) Uani 1 1 d .
C14 C 1.13762(17) 0.19231(9) 1.24831(9) 0.0466(9) Uani 1 1 d .
C15 C 1.1535(2) 0.20802(13) 1.27392(10) 0.0642(13) Uani 1 1 d .
H15 H 1.1305 0.2072 1.2903 0.077 Uiso 1 1 calc R
C16 C 1.2027(2) 0.22462(12) 1.27508(10) 0.0664(14) Uani 1 1 d .
H16 H 1.2121 0.2353 1.2923 0.080 Uiso 1 1 calc R
C17 C 1.23919(18) 0.22596(10) 1.25117(10) 0.0529(10) Uani 1 1 d .
C18 C 1.2225(2) 0.20919(13) 1.22590(10) 0.0688(14) Uani 1 1 d .
H18 H 1.2460 0.2088 1.2096 0.083 Uiso 1 1 calc R
C19 C 1.17298(19) 0.19367(11) 1.22479(9) 0.0576(12) Uani 1 1 d .
H19 H 1.1626 0.1836 1.2074 0.069 Uiso 1 1 calc R
C20 C 1.29308(18) 0.24320(9) 1.25189(10) 0.0509(10) Uani 1 1 d .
C21 C 1.29987(18) 0.27090(11) 1.26820(11) 0.0619(12) Uani 1 1 d .
H21 H 1.2701 0.2786 1.2792 0.074 Uiso 1 1 calc R
C22 C 1.34978(19) 0.28731(10) 1.26841(11) 0.0584(12) Uani 1 1 d .
H22 H 1.3530 0.3059 1.2795 0.070 Uiso 1 1 calc R
C23 C 1.39593(16) 0.27645(9) 1.25217(9) 0.0435(9) Uani 1 1 d .
C24 C 1.38830(19) 0.24862(10) 1.23584(12) 0.0633(13) Uani 1 1 d .
H24 H 1.4176 0.2408 1.2246 0.076 Uiso 1 1 calc R
C25 C 1.33861(19) 0.23265(11) 1.23605(12) 0.0696(15) Uani 1 1 d .
H25 H 1.3353 0.2140 1.2251 0.084 Uiso 1 1 calc R
C26 C 1.44981(16) 0.29408(8) 1.25143(8) 0.0408(9) Uani 1 1 d .
C27 C 1.44949(17) 0.32751(9) 1.25159(8) 0.0445(9) Uani 1 1 d .
H27 H 1.4158 0.3385 1.2528 0.053 Uiso 1 1 calc R
C28 C 1.5000 0.34439(11) 1.2500 0.0438(13) Uani 1 2 d S
C29 C 1.5000 0.37971(12) 1.2500 0.0442(13) Uani 1 2 d S
C30 C 1.53415(19) 0.39671(9) 1.23136(11) 0.0581(12) Uani 1 1 d .
H30 H 1.5572 0.3858 1.2184 0.070 Uiso 1 1 calc R
C31 C 1.5347(2) 0.42979(10) 1.23156(11) 0.0660(14) Uani 1 1 d .
H31 H 1.5589 0.4406 1.2191 0.079 Uiso 1 1 calc R
C32 C 1.5000 0.44716(14) 1.2500 0.0650(18) Uani 1 2 d S
C33 C 1.5000 0.48213(14) 1.2500 0.0643(18) Uani 1 2 d S
C34 C 1.5075(3) 0.50006(11) 1.22418(11) 0.0811(17) Uani 1 1 d .
H34 H 1.5120 0.4894 1.2064 0.097 Uiso 1 1 calc R
C35 C 1.5083(3) 0.53223(10) 1.22439(11) 0.0762(16) Uani 1 1 d .
H35 H 1.5147 0.5431 1.2069 0.091 Uiso 1 1 calc R
C36 C 1.5000 0.54976(14) 1.2500 0.0613(17) Uani 1 2 d S
C37 C 1.5000 0.27829(12) 1.2500 0.0477(14) Uani 1 2 d S
H37 H 1.5000 0.2561 1.2500 0.057 Uiso 1 2 calc SR
C38 C 1.0000 0.08532(13) 1.2500 0.0518(15) Uani 1 2 d S
C39 C 0.8850(3) 0.12853(14) 1.11892(11) 0.0807(16) Uani 1 1 d .
H39 H 0.8592 0.1205 1.1322 0.097 Uiso 1 1 calc R
C40 C 0.8716(3) 0.12890(14) 1.08978(10) 0.0802(16) Uani 1 1 d .
H40 H 0.8368 0.1216 1.0836 0.096 Uiso 1 1 calc R
C41 C 0.89971(18) 0.16945(9) 0.85056(9) 0.0491(10) Uani 1 1 d .
C42 C 0.73110(18) 0.16260(9) 0.85357(9) 0.0492(10) Uani 1 1 d .
C43 C 0.67681(18) 0.18037(10) 0.85218(9) 0.0507(10) Uani 1 1 d .
C44 C 0.6449(2) 0.18446(12) 0.87713(10) 0.0668(13) Uani 1 1 d .
H44 H 0.6576 0.1763 0.8949 0.080 Uiso 1 1 calc R
C45 C 0.5958(2) 0.20006(13) 0.87614(10) 0.0666(13) Uani 1 1 d .
H45 H 0.5749 0.2019 0.8932 0.080 Uiso 1 1 calc R
C46 C 0.5749(2) 0.21386(10) 0.84984(10) 0.0569(11) Uani 1 1 d .
C47 C 0.6086(2) 0.20999(12) 0.82490(10) 0.0669(13) Uani 1 1 d .
H47 H 0.5975 0.2192 0.8072 0.080 Uiso 1 1 calc R
C48 C 0.6576(2) 0.19286(12) 0.82600(10) 0.0661(13) Uani 1 1 d .
H48 H 0.6781 0.1897 0.8089 0.079 Uiso 1 1 calc R
C49 C 0.52162(19) 0.23172(10) 0.84939(10) 0.0551(11) Uani 1 1 d .
C50 C 0.4766(2) 0.22241(10) 0.86662(11) 0.0641(13) Uani 1 1 d .
H50 H 0.4798 0.2043 0.8783 0.077 Uiso 1 1 calc R
C51 C 0.4276(2) 0.23928(10) 0.86688(11) 0.0602(12) Uani 1 1 d .
H51 H 0.3981 0.2322 0.8785 0.072 Uiso 1 1 calc R
C52 C 0.42122(17) 0.26698(8) 0.84999(9) 0.0442(9) Uani 1 1 d .
C53 C 0.46607(18) 0.27612(9) 0.83275(10) 0.0545(11) Uani 1 1 d .
H53 H 0.4629 0.2944 0.8213 0.065 Uiso 1 1 calc R
C54 C 0.51476(19) 0.25910(10) 0.83213(11) 0.0592(12) Uani 1 1 d .
H54 H 0.5438 0.2658 0.8201 0.071 Uiso 1 1 calc R
C55 C 0.36878(18) 0.28551(8) 0.85093(9) 0.0451(9) Uani 1 1 d .
C56 C 0.36971(17) 0.31897(8) 0.85130(8) 0.0410(9) Uani 1 1 d .
H56 H 0.4037 0.3297 0.8503 0.049 Uiso 1 1 calc R
C57 C 0.32061(16) 0.33616(8) 0.85320(8) 0.0414(9) Uani 1 1 d .
C58 C 0.32219(17) 0.37205(9) 0.85408(9) 0.0474(10) Uani 1 1 d .
C59 C 0.28505(19) 0.38921(9) 0.87137(11) 0.0569(11) Uani 1 1 d .
H59 H 0.2587 0.3784 0.8826 0.068 Uiso 1 1 calc R
C60 C 0.2869(2) 0.42190(10) 0.87203(11) 0.0664(13) Uani 1 1 d .
H60 H 0.2615 0.4326 0.8839 0.080 Uiso 1 1 calc R
C61 C 0.3239(2) 0.43943(10) 0.85614(11) 0.0622(13) Uani 1 1 d .
C62 C 0.3254(2) 0.47477(10) 0.85665(11) 0.0645(13) Uani 1 1 d .
C63 C 0.3636(2) 0.42233(10) 0.83891(12) 0.0762(16) Uani 1 1 d .
H63 H 0.3907 0.4334 0.8283 0.091 Uiso 1 1 calc R
C64 C 0.3619(2) 0.38926(9) 0.83797(11) 0.0621(13) Uani 1 1 d .
H64 H 0.3875 0.3783 0.8264 0.075 Uiso 1 1 calc R
C65 C 0.27003(17) 0.32063(9) 0.85375(9) 0.0444(9) Uani 1 1 d .
H65 H 0.2372 0.3325 0.8546 0.053 Uiso 1 1 calc R
C66 C 0.26704(17) 0.28708(9) 0.85307(9) 0.0441(9) Uani 1 1 d .
C67 C 0.21282(17) 0.27079(8) 0.85346(9) 0.0452(9) Uani 1 1 d .
C68 C 0.2042(2) 0.24221(11) 0.83742(12) 0.0671(14) Uani 1 1 d .
H68 H 0.2335 0.2336 0.8266 0.081 Uiso 1 1 calc R
C69 C 0.1541(2) 0.22724(11) 0.83751(12) 0.0704(14) Uani 1 1 d .
H69 H 0.1502 0.2083 0.8270 0.084 Uiso 1 1 calc R
C70 C 0.10740(18) 0.23911(10) 0.85293(10) 0.0521(10) Uani 1 1 d .
C71 C 0.11644(19) 0.26714(10) 0.86832(11) 0.0588(12) Uani 1 1 d .
H71 H 0.0870 0.2759 0.8790 0.071 Uiso 1 1 calc R
C72 C 0.16709(19) 0.28268(10) 0.86855(11) 0.0590(12) Uani 1 1 d .
H72 H 0.1707 0.3016 0.8791 0.071 Uiso 1 1 calc R
C73 C 0.31748(16) 0.27030(9) 0.85144(9) 0.0455(10) Uani 1 1 d .
H73 H 0.3165 0.2481 0.8507 0.055 Uiso 1 1 calc R
C74 C 0.8260(2) 0.07730(11) 0.85835(12) 0.0622(12) Uani 1 1 d .
C75 C 0.8266(2) 0.04191(10) 0.85842(11) 0.0657(13) Uani 1 1 d .
C76 C 0.8120(3) 0.02413(10) 0.88285(12) 0.0826(17) Uani 1 1 d .
H76 H 0.8019 0.0346 0.9001 0.099 Uiso 1 1 calc R
C77 C 0.8120(3) -0.00832(11) 0.88220(12) 0.0785(16) Uani 1 1 d .
H77 H 0.8030 -0.0196 0.8991 0.094 Uiso 1 1 calc R
C78 C 0.8414(3) 0.02541(10) 0.83323(13) 0.093(2) Uani 1 1 d .
H78 H 0.8526 0.0367 0.8167 0.111 Uiso 1 1 calc R
C79 C 0.8399(3) -0.00776(11) 0.83222(13) 0.095(2) Uani 1 1 d .
H79 H 0.8487 -0.0183 0.8148 0.114 Uiso 1 1 calc R
C80 C 0.95242(19) 0.18874(10) 0.85084(9) 0.0528(10) Uani 1 1 d .
C81 C 0.9677(2) 0.20625(12) 0.87546(10) 0.0658(14) Uani 1 1 d .
H81 H 0.9442 0.2068 0.8917 0.079 Uiso 1 1 calc R
C82 C 1.0173(2) 0.22274(13) 0.87604(10) 0.0714(15) Uani 1 1 d .
H82 H 1.0263 0.2346 0.8927 0.086 Uiso 1 1 calc R
C83 C 1.05446(19) 0.22231(10) 0.85250(10) 0.0571(11) Uani 1 1 d .
C84 C 1.0374(2) 0.20451(14) 0.82783(11) 0.0818(18) Uani 1 1 d .
H84 H 1.0606 0.2037 0.8115 0.098 Uiso 1 1 calc R
C85 C 0.9877(2) 0.18842(13) 0.82727(10) 0.0681(14) Uani 1 1 d .
H85 H 0.9777 0.1770 0.8105 0.082 Uiso 1 1 calc R
C86 C 0.1479(3) 0.58066(13) 0.4472(2) 0.104(2) Uani 1 1 d .
C87 C 0.1505(3) 0.54485(12) 0.44911(17) 0.095(2) Uani 1 1 d .
C88 C 0.1419(4) 0.52930(16) 0.4769(2) 0.141(3) Uani 1 1 d .
H88 H 0.1358 0.5413 0.4938 0.169 Uiso 1 1 calc R
C89 C 0.1428(4) 0.49598(14) 0.47815(19) 0.135(3) Uani 1 1 d .
H89 H 0.1395 0.4856 0.4961 0.162 Uiso 1 1 calc R
C90 C 0.1488(3) 0.47772(12) 0.45167(15) 0.0871(18) Uani 1 1 d .
C91 C 0.1579(4) 0.49310(14) 0.42664(18) 0.122(3) Uani 1 1 d .
H91 H 0.1634 0.4814 0.4095 0.146 Uiso 1 1 calc R
C92 C 0.1593(3) 0.52695(14) 0.42537(18) 0.115(3) Uani 1 1 d .
H92 H 0.1666 0.5369 0.4075 0.138 Uiso 1 1 calc R
C93 C 0.1447(2) 0.44257(11) 0.45311(14) 0.0782(15) Uani 1 1 d .
C94 C 0.1800(3) 0.42275(11) 0.43667(14) 0.0870(18) Uani 1 1 d .
H94 H 0.2067 0.4319 0.4245 0.104 Uiso 1 1 calc R
C95 C 0.1759(2) 0.38959(10) 0.43820(12) 0.0744(15) Uani 1 1 d .
H95 H 0.2017 0.3770 0.4282 0.089 Uiso 1 1 calc R
C96 C 0.1344(2) 0.37524(10) 0.45431(11) 0.0643(13) Uani 1 1 d .
C97 C 0.0977(3) 0.39512(12) 0.47012(15) 0.104(2) Uani 1 1 d .
H97 H 0.0684 0.3862 0.4808 0.124 Uiso 1 1 calc R
C98 C 0.1053(3) 0.42812(13) 0.46974(17) 0.119(3) Uani 1 1 d .
H98 H 0.0823 0.4407 0.4814 0.143 Uiso 1 1 calc R
C99 C 0.1298(2) 0.34005(10) 0.45538(9) 0.0561(11) Uani 1 1 d .
C100 C 0.1771(2) 0.32081(9) 0.45467(9) 0.0534(11) Uani 1 1 d .
H100 H 0.2122 0.3303 0.4544 0.064 Uiso 1 1 calc R
C101 C 0.1728(2) 0.28768(9) 0.45429(9) 0.0533(11) Uani 1 1 d .
C102 C 0.22517(19) 0.26784(9) 0.45180(9) 0.0518(10) Uani 1 1 d .
C103 C 0.2297(2) 0.23839(10) 0.46538(10) 0.0604(12) Uani 1 1 d .
H103 H 0.2000 0.2306 0.4764 0.073 Uiso 1 1 calc R
C104 C 0.2774(2) 0.22055(10) 0.46284(10) 0.0602(12) Uani 1 1 d .
H104 H 0.2791 0.2006 0.4718 0.072 Uiso 1 1 calc R
C105 C 0.3239(2) 0.23180(10) 0.44698(10) 0.0575(11) Uani 1 1 d .
C106 C 0.3760(2) 0.21304(10) 0.44480(10) 0.0598(12) Uani 1 1 d .
C107 C 0.4090(2) 0.21352(12) 0.41965(12) 0.0745(15) Uani 1 1 d .
H107 H 0.3965 0.2251 0.4035 0.089 Uiso 1 1 calc R
C108 C 0.4589(2) 0.19793(13) 0.41758(13) 0.0796(16) Uani 1 1 d .
H108 H 0.4801 0.1993 0.4006 0.095 Uiso 1 1 calc R
C109 C 0.4774(2) 0.17980(12) 0.44153(13) 0.0708(14) Uani 1 1 d .
C110 C 0.5330(3) 0.16315(14) 0.4403(2) 0.100(2) Uani 1 1 d .
C111 C 0.4441(2) 0.17808(13) 0.46659(12) 0.0771(15) Uani 1 1 d .
H111 H 0.4553 0.1658 0.4826 0.092 Uiso 1 1 calc R
C112 C 0.3950(2) 0.19444(12) 0.46761(11) 0.0715(14) Uani 1 1 d .
H112 H 0.3733 0.1930 0.4845 0.086 Uiso 1 1 calc R
C113 C 0.3182(2) 0.26113(11) 0.43386(11) 0.0675(13) Uani 1 1 d .
H113 H 0.3478 0.2692 0.4230 0.081 Uiso 1 1 calc R
C114 C 0.2700(2) 0.27906(10) 0.43629(11) 0.0624(12) Uani 1 1 d .
H114 H 0.2680 0.2990 0.4273 0.075 Uiso 1 1 calc R
C115 C 0.1204(2) 0.27401(10) 0.45484(9) 0.0547(11) Uani 1 1 d .
H115 H 0.1174 0.2519 0.4548 0.066 Uiso 1 1 calc R
C116 C 0.0725(2) 0.29204(9) 0.45545(9) 0.0524(10) Uani 1 1 d .
C117 C 0.0151(2) 0.27671(10) 0.45463(10) 0.0572(11) Uani 1 1 d .
C118 C 0.0075(2) 0.24753(11) 0.43990(11) 0.0677(13) Uani 1 1 d .
H118 H 0.0375 0.2382 0.4302 0.081 Uiso 1 1 calc R
C119 C -0.0432(3) 0.23272(12) 0.43970(11) 0.0750(15) Uani 1 1 d .
H119 H -0.0469 0.2133 0.4300 0.090 Uiso 1 1 calc R
C120 C -0.0888(2) 0.24571(11) 0.45349(10) 0.0603(11) Uani 1 1 d .
C121 C -0.1444(2) 0.22859(11) 0.45337(11) 0.0655(13) Uani 1 1 d .
C122 C -0.1804(3) 0.22924(13) 0.47668(13) 0.0830(16) Uani 1 1 d .
H122 H -0.1712 0.2414 0.4931 0.100 Uiso 1 1 calc R
C123 C -0.2308(3) 0.21206(14) 0.47662(13) 0.0841(17) Uani 1 1 d .
H123 H -0.2544 0.2125 0.4928 0.101 Uiso 1 1 calc R
C124 C -0.2447(2) 0.19429(12) 0.45151(12) 0.0722(14) Uani 1 1 d .
C125 C -0.2973(2) 0.17406(12) 0.45062(13) 0.0678(13) Uani 1 1 d .
C126 C -0.2086(3) 0.19423(14) 0.42802(12) 0.0854(17) Uani 1 1 d .
H126 H -0.2173 0.1825 0.4113 0.102 Uiso 1 1 calc R
C127 C -0.1606(3) 0.21107(14) 0.42904(11) 0.0825(16) Uani 1 1 d .
H127 H -0.1373 0.2109 0.4127 0.099 Uiso 1 1 calc R
C128 C -0.0827(2) 0.27501(12) 0.46746(12) 0.0741(14) Uani 1 1 d .
H128 H -0.1132 0.2847 0.4764 0.089 Uiso 1 1 calc R
C129 C -0.0309(2) 0.28974(11) 0.46802(12) 0.0690(13) Uani 1 1 d .
H129 H -0.0272 0.3091 0.4778 0.083 Uiso 1 1 calc R
C130 C 0.0757(2) 0.32524(10) 0.45525(10) 0.0601(12) Uani 1 1 d .
H130 H 0.0434 0.3376 0.4550 0.072 Uiso 1 1 calc R
C133 C 0.4667(7) 0.3295(3) 0.0564(3) 0.186(5) Uani 1 1 d .
H133 H 0.4957 0.3413 0.0647 0.223 Uiso 1 1 calc R
C134 C 0.4344(6) 0.2811(3) 0.0290(2) 0.202(6) Uani 1 1 d .
H13E H 0.4455 0.2753 0.0092 0.242 Uiso 1 1 calc R
H13F H 0.4016 0.2946 0.0275 0.242 Uiso 1 1 calc R
C135 C 0.4185(6) 0.2496(3) 0.0465(2) 0.198(6) Uani 1 1 d .
H13G H 0.4518 0.2375 0.0505 0.297 Uiso 1 1 calc R
H13H H 0.3934 0.2369 0.0348 0.297 Uiso 1 1 calc R
H13I H 0.4008 0.2552 0.0646 0.297 Uiso 1 1 calc R
C136 C 0.5347(5) 0.2867(2) 0.04232(19) 0.153(4) Uani 1 1 d .
H13J H 0.5345 0.2665 0.0528 0.183 Uiso 1 1 calc R
H13K H 0.5588 0.3012 0.0531 0.183 Uiso 1 1 calc R
C137 C 0.5599(5) 0.28121(19) 0.01243(17) 0.150(4) Uani 1 1 d .
H13L H 0.5370 0.2665 0.0016 0.225 Uiso 1 1 calc R
H13M H 0.5967 0.2725 0.0146 0.225 Uiso 1 1 calc R
H13N H 0.5619 0.3011 0.0021 0.225 Uiso 1 1 calc R
C138 C 0.2290(7) 0.1739(3) 0.3417(4) 0.236(8) Uani 1 1 d .
H138 H 0.1967 0.1658 0.3331 0.283 Uiso 1 1 calc R
C139 C 0.1676(4) 0.2155(2) 0.35919(19) 0.127(3) Uani 1 1 d .
H13O H 0.1430 0.2026 0.3472 0.153 Uiso 1 1 calc R
H13P H 0.1682 0.2368 0.3508 0.153 Uiso 1 1 calc R
C140 C 0.1443(5) 0.2173(2) 0.38935(19) 0.151(4) Uani 1 1 d .
H14A H 0.1048 0.2132 0.3887 0.226 Uiso 1 1 calc R
H14B H 0.1507 0.2382 0.3973 0.226 Uiso 1 1 calc R
H14C H 0.1622 0.2017 0.4016 0.226 Uiso 1 1 calc R
C141 C 0.2690(5) 0.2178(3) 0.3697(3) 0.183(5) Uani 1 1 d .
H14D H 0.3005 0.2032 0.3695 0.219 Uiso 1 1 calc R
H14E H 0.2614 0.2232 0.3900 0.219 Uiso 1 1 calc R
C142 C 0.2844(5) 0.2479(3) 0.3531(2) 0.185(5) Uani 1 1 d .
H14F H 0.2956 0.2423 0.3335 0.277 Uiso 1 1 calc R
H14G H 0.3147 0.2584 0.3630 0.277 Uiso 1 1 calc R
H14H H 0.2526 0.2618 0.3523 0.277 Uiso 1 1 calc R

loop_
_atom_site_aniso_label
_atom_site_aniso_U_11
_atom_site_aniso_U_22
_atom_site_aniso_U_33
_atom_site_aniso_U_23
_atom_site_aniso_U_13
_atom_site_aniso_U_12
Zn1 0.0426(3) 0.0317(2) 0.0424(3) -0.00140(16) -0.00133(19) 0.00062(17)
Zn2 0.0387(3) 0.0317(2) 0.0383(3) -0.00082(15) -0.00167(18) -0.00108(16)
Zn3 0.0460(4) 0.0401(3) 0.0520(3) -0.00651(19) 0.0017(2) -0.00013(18)
Zn4 0.0737(5) 0.0422(3) 0.1272(6) 0.0140(3) 0.0275(4) 0.0101(3)
Zn5 0.1505(11) 0.0961(7) 0.1893(13) 0.0162(7) 0.0330(9) 0.0094(6)
N1 0.138(6) 0.116(5) 0.132(6) -0.015(4) -0.017(4) -0.007(4)
N2 0.179(9) 0.137(7) 0.143(7) 0.009(5) 0.002(6) 0.039(6)
O1 0.075(3) 0.0599(19) 0.0461(17) -0.0022(13) -0.0110(15) 0.0008(16)
O2 0.098(3) 0.134(4) 0.049(2) -0.013(2) -0.0023(19) 0.027(2)
O3 0.099(3) 0.164(4) 0.047(2) 0.012(2) -0.005(2) -0.042(3)
O4 0.068(2) 0.0529(17) 0.0464(16) -0.0018(12) -0.0099(14) -0.0024(14)
O5 0.0393(18) 0.0608(17) 0.0498(17) -0.0109(13) -0.0072(12) -0.0080(12)
O6 0.133(3) 0.0309(16) 0.0563(19) 0.0035(13) -0.0037(18) -0.0049(16)
O7 0.050(2) 0.0610(18) 0.0549(18) 0.0034(13) 0.0047(14) 0.0226(13)
O8 0.054(2) 0.0574(18) 0.0588(19) -0.0002(13) 0.0081(14) -0.0188(13)
O9 0.054(2) 0.0535(17) 0.0648(19) -0.0052(14) -0.0056(14) -0.0192(13)
O10 0.065(2) 0.098(3) 0.065(2) 0.0007(18) 0.0058(16) 0.0367(19)
O11 0.0469(19) 0.0546(17) 0.0641(19) 0.0129(14) -0.0057(13) 0.0027(13)
O12 0.179(5) 0.0294(17) 0.111(3) 0.0094(18) 0.041(3) 0.003(2)
O13 0.095(3) 0.0332(16) 0.083(2) -0.0071(15) -0.0109(18) 0.0012(15)
O14 0.109(3) 0.089(3) 0.062(2) 0.0028(18) 0.020(2) 0.002(2)
O15 0.231(7) 0.038(2) 0.164(5) 0.023(3) -0.020(4) 0.008(3)
O16 0.270(9) 0.055(3) 0.197(7) -0.010(3) -0.010(6) 0.046(4)
O17 0.062(2) 0.0475(16) 0.0429(15) 0.0080(11) 0.0008(12) -0.0023(12)
O18 0.408(15) 0.174(7) 0.372(14) -0.042(8) 0.315(14) -0.019(8)
O19 0.282(14) 0.137(8) 1.03(4) 0.219(15) -0.30(2) -0.033(8)
O20 0.070(4) 0.131(4) 0.187(6) 0.026(4) 0.019(3) 0.048(3)
O21 0.067(3) 0.121(4) 0.143(4) -0.008(3) 0.020(3) 0.022(2)
O22 0.114(4) 0.094(3) 0.106(3) -0.005(2) 0.021(3) -0.024(3)
O23 0.084(3) 0.0537(19) 0.088(3) -0.0015(17) -0.0082(19) -0.0025(16)
O24 0.092(3) 0.086(3) 0.130(4) -0.003(2) -0.005(3) -0.008(2)
O25 0.176(10) 0.211(10) 0.397(17) -0.054(9) -0.018(9) 0.073(8)
O26 0.243(13) 0.272(14) 0.49(2) -0.034(13) 0.046(12) 0.115(11)
C1 0.087(4) 0.058(3) 0.053(3) 0.003(2) -0.020(3) -0.006(2)
C2 0.086(4) 0.066(3) 0.035(2) -0.0006(19) -0.009(2) 0.010(2)
C3 0.088(4) 0.097(4) 0.052(3) -0.009(3) -0.022(3) 0.006(3)
C4 0.088(4) 0.104(4) 0.046(3) -0.009(3) -0.004(3) 0.018(3)
C5 0.090(4) 0.078(3) 0.039(3) -0.002(2) -0.009(2) 0.002(3)
C6 0.077(4) 0.120(5) 0.054(3) -0.004(3) -0.017(3) 0.016(3)
C7 0.089(4) 0.110(4) 0.044(3) -0.003(3) -0.007(2) 0.018(3)
C8 0.080(4) 0.073(3) 0.062(3) 0.004(2) -0.011(3) -0.005(3)
C9 0.073(4) 0.102(4) 0.048(3) 0.011(3) 0.002(2) -0.025(3)
C10 0.062(4) 0.096(4) 0.055(3) 0.002(2) -0.010(2) -0.030(3)
C11 0.068(4) 0.061(3) 0.054(3) 0.005(2) -0.014(2) -0.011(2)
C12 0.081(4) 0.061(3) 0.049(3) 0.003(2) 0.004(3) -0.018(2)
C13 0.041(3) 0.042(2) 0.046(2) 0.0028(16) -0.0033(18) 0.0014(16)
C14 0.038(3) 0.049(2) 0.053(2) -0.0048(17) -0.0047(17) -0.0103(17)
C15 0.049(3) 0.098(4) 0.045(2) -0.014(2) 0.0094(19) -0.021(2)
C16 0.056(3) 0.095(4) 0.049(3) -0.023(2) 0.010(2) -0.034(3)
C17 0.037(3) 0.060(3) 0.062(3) -0.007(2) 0.0018(19) -0.0095(19)
C18 0.062(4) 0.097(4) 0.048(3) -0.007(2) 0.011(2) -0.029(3)
C19 0.054(3) 0.076(3) 0.042(2) -0.008(2) 0.0006(19) -0.025(2)
C20 0.044(3) 0.044(2) 0.065(3) -0.0031(18) 0.0031(19) -0.0053(18)
C21 0.029(3) 0.066(3) 0.091(4) -0.019(2) 0.014(2) -0.010(2)
C22 0.053(3) 0.040(2) 0.082(3) -0.020(2) 0.002(2) -0.0026(19)
C23 0.031(3) 0.039(2) 0.061(2) -0.0024(16) 0.0035(17) 0.0019(15)
C24 0.046(3) 0.038(2) 0.105(4) -0.022(2) 0.015(2) -0.0079(19)
C25 0.041(3) 0.057(3) 0.111(4) -0.031(3) 0.018(2) -0.019(2)
C26 0.038(2) 0.0296(19) 0.055(2) -0.0031(15) -0.0023(16) 0.0006(16)
C27 0.045(3) 0.035(2) 0.053(2) -0.0028(16) -0.0031(17) 0.0043(16)
C28 0.057(4) 0.024(3) 0.051(3) 0.000 0.008(2) 0.000
C29 0.046(4) 0.030(3) 0.057(3) 0.000 0.004(2) 0.000
C30 0.062(3) 0.031(2) 0.082(3) -0.0005(19) 0.019(2) 0.0015(18)
C31 0.077(4) 0.034(2) 0.086(3) 0.009(2) 0.027(3) -0.003(2)
C32 0.100(6) 0.031(3) 0.065(4) 0.000 0.013(4) 0.000
C33 0.094(5) 0.032(3) 0.067(4) 0.000 0.007(3) 0.000
C34 0.145(5) 0.035(3) 0.063(3) -0.004(2) 0.016(3) -0.004(3)
C35 0.144(5) 0.029(2) 0.055(3) -0.0005(18) 0.011(3) -0.006(2)
C36 0.087(5) 0.039(3) 0.058(4) 0.000 -0.007(3) 0.000
C37 0.039(4) 0.031(3) 0.073(4) 0.000 0.007(3) 0.000
C38 0.060(4) 0.036(3) 0.060(4) 0.000 -0.001(3) 0.000
C39 0.089(4) 0.107(4) 0.047(3) 0.003(3) 0.000(3) -0.024(3)
C40 0.081(4) 0.113(4) 0.047(3) -0.004(3) -0.010(2) -0.020(3)
C41 0.053(3) 0.041(2) 0.053(3) -0.0002(17) -0.005(2) -0.0038(18)
C42 0.054(3) 0.041(2) 0.053(3) -0.0001(17) -0.005(2) 0.0070(18)
C43 0.050(3) 0.050(2) 0.052(2) -0.0029(18) -0.0079(19) 0.0101(18)
C44 0.067(4) 0.086(3) 0.047(3) 0.006(2) -0.006(2) 0.025(3)
C45 0.064(4) 0.089(4) 0.047(3) 0.003(2) 0.008(2) 0.028(3)
C46 0.056(3) 0.054(3) 0.061(3) 0.002(2) 0.002(2) 0.009(2)
C47 0.050(3) 0.090(4) 0.061(3) 0.013(2) 0.002(2) 0.029(2)
C48 0.059(3) 0.083(3) 0.056(3) 0.002(2) 0.011(2) 0.022(2)
C49 0.050(3) 0.052(2) 0.063(3) 0.0060(19) 0.002(2) 0.0099(19)
C50 0.068(4) 0.042(2) 0.083(3) 0.015(2) 0.008(2) 0.017(2)
C51 0.050(3) 0.052(3) 0.079(3) 0.017(2) 0.013(2) 0.008(2)
C52 0.042(3) 0.0295(19) 0.061(3) 0.0034(16) -0.0015(18) 0.0022(15)
C53 0.050(3) 0.039(2) 0.075(3) 0.0141(19) 0.005(2) -0.0009(18)
C54 0.042(3) 0.050(2) 0.085(3) 0.011(2) 0.014(2) 0.0107(19)
C55 0.051(3) 0.0301(19) 0.054(2) 0.0027(16) -0.0016(18) -0.0003(17)
C56 0.041(3) 0.0339(19) 0.048(2) -0.0013(15) 0.0027(16) -0.0008(16)
C57 0.048(3) 0.0285(19) 0.047(2) -0.0015(14) 0.0019(17) 0.0000(16)
C58 0.049(3) 0.0270(19) 0.066(3) 0.0013(16) 0.0006(19) -0.0019(16)
C59 0.047(3) 0.034(2) 0.090(3) -0.002(2) 0.016(2) 0.0020(17)
C60 0.077(4) 0.038(2) 0.085(3) -0.007(2) 0.022(3) 0.010(2)
C61 0.079(4) 0.028(2) 0.080(3) 0.0011(19) 0.011(3) -0.0008(19)
C62 0.083(4) 0.030(2) 0.080(3) -0.004(2) 0.005(3) 0.003(2)
C63 0.096(4) 0.032(2) 0.101(4) 0.002(2) 0.047(3) -0.005(2)
C64 0.065(3) 0.031(2) 0.090(3) -0.006(2) 0.030(2) 0.0001(18)
C65 0.044(3) 0.034(2) 0.055(2) 0.0013(16) 0.0070(17) 0.0019(16)
C66 0.042(3) 0.035(2) 0.056(2) -0.0032(16) 0.0071(17) 0.0013(16)
C67 0.045(3) 0.0278(18) 0.063(3) -0.0069(16) 0.0030(18) -0.0008(16)
C68 0.050(3) 0.049(3) 0.102(4) -0.027(2) 0.019(2) -0.007(2)
C69 0.056(4) 0.059(3) 0.096(4) -0.033(3) 0.011(3) -0.016(2)
C70 0.040(3) 0.052(2) 0.065(3) -0.0056(19) 0.0047(19) -0.0098(18)
C71 0.038(3) 0.051(3) 0.087(3) -0.015(2) 0.012(2) -0.0020(19)
C72 0.048(3) 0.041(2) 0.089(3) -0.018(2) 0.004(2) -0.0063(19)
C73 0.048(3) 0.0216(18) 0.067(3) -0.0027(15) 0.0024(19) -0.0030(15)
C74 0.059(3) 0.037(2) 0.090(4) -0.002(2) 0.001(2) -0.0032(19)
C75 0.090(4) 0.029(2) 0.078(3) -0.001(2) 0.003(3) -0.001(2)
C76 0.150(5) 0.031(2) 0.067(3) -0.006(2) 0.009(3) 0.004(3)
C77 0.126(5) 0.035(2) 0.075(3) 0.007(2) 0.009(3) 0.002(3)
C78 0.158(6) 0.026(2) 0.095(4) 0.005(2) 0.038(4) -0.003(3)
C79 0.159(6) 0.035(3) 0.091(4) -0.003(2) 0.035(4) -0.007(3)
C80 0.057(3) 0.054(2) 0.047(2) -0.0013(18) 0.0005(19) -0.0090(19)
C81 0.060(3) 0.087(3) 0.050(3) -0.013(2) 0.013(2) -0.031(3)
C82 0.062(4) 0.093(4) 0.059(3) -0.035(3) 0.016(2) -0.029(3)
C83 0.052(3) 0.055(3) 0.065(3) -0.005(2) 0.001(2) -0.020(2)
C84 0.091(4) 0.105(4) 0.050(3) -0.020(3) 0.019(3) -0.050(3)
C85 0.057(3) 0.098(4) 0.049(3) -0.012(2) -0.001(2) -0.037(3)
C86 0.117(6) 0.027(3) 0.167(8) -0.008(4) 0.007(5) 0.011(3)
C87 0.095(5) 0.031(3) 0.159(6) 0.014(3) 0.002(4) 0.007(2)
C88 0.195(9) 0.051(4) 0.177(8) -0.009(4) 0.027(7) 0.010(4)
C89 0.209(9) 0.043(3) 0.152(7) 0.011(4) 0.018(6) 0.012(4)
C90 0.096(5) 0.038(3) 0.127(5) 0.009(3) 0.030(4) 0.011(2)
C91 0.180(8) 0.046(3) 0.140(6) 0.000(3) 0.051(5) 0.012(4)
C92 0.161(7) 0.041(3) 0.145(6) 0.010(3) 0.038(5) -0.002(3)
C93 0.077(4) 0.046(3) 0.112(4) 0.004(3) 0.017(3) 0.010(2)
C94 0.101(5) 0.038(3) 0.122(5) 0.013(3) 0.040(4) 0.004(3)
C95 0.090(4) 0.039(2) 0.095(4) 0.001(2) 0.031(3) 0.014(2)
C96 0.078(4) 0.036(2) 0.079(3) 0.007(2) 0.021(2) 0.013(2)
C97 0.134(6) 0.041(3) 0.136(6) 0.006(3) 0.073(4) 0.007(3)
C98 0.165(7) 0.043(3) 0.150(6) 0.018(3) 0.072(5) 0.027(4)
C99 0.075(3) 0.039(2) 0.055(3) 0.0069(17) 0.014(2) 0.007(2)
C100 0.072(3) 0.036(2) 0.053(2) 0.0046(17) 0.006(2) 0.0096(19)
C101 0.073(3) 0.032(2) 0.055(3) 0.0035(17) 0.007(2) 0.0077(19)
C102 0.063(3) 0.034(2) 0.059(3) 0.0007(17) 0.003(2) 0.0081(18)
C103 0.070(3) 0.038(2) 0.073(3) 0.0065(19) 0.015(2) 0.003(2)
C104 0.069(3) 0.037(2) 0.074(3) 0.0068(19) 0.011(2) 0.007(2)
C105 0.061(3) 0.045(2) 0.066(3) 0.0010(19) 0.004(2) 0.007(2)
C106 0.072(3) 0.048(2) 0.059(3) 0.0034(19) 0.008(2) 0.010(2)
C107 0.076(4) 0.071(3) 0.076(3) 0.016(3) 0.005(3) 0.020(3)
C108 0.071(4) 0.076(4) 0.092(4) -0.003(3) 0.025(3) 0.011(3)
C109 0.059(4) 0.056(3) 0.097(4) -0.006(3) -0.005(3) 0.014(2)
C110 0.054(5) 0.062(4) 0.184(8) 0.011(4) -0.018(4) 0.002(3)
C111 0.071(4) 0.076(3) 0.084(4) 0.011(3) 0.001(3) 0.023(3)
C112 0.077(4) 0.068(3) 0.070(3) 0.006(2) 0.007(2) 0.016(3)
C113 0.071(4) 0.050(3) 0.081(3) 0.014(2) 0.017(2) 0.009(2)
C114 0.066(3) 0.038(2) 0.083(3) 0.014(2) 0.008(2) 0.004(2)
C115 0.075(4) 0.036(2) 0.053(3) -0.0003(17) 0.008(2) 0.006(2)
C116 0.064(3) 0.040(2) 0.053(2) 0.0025(17) 0.006(2) 0.002(2)
C117 0.061(3) 0.045(2) 0.066(3) 0.0029(19) 0.002(2) 0.011(2)
C118 0.072(4) 0.056(3) 0.076(3) -0.007(2) 0.015(2) 0.004(2)
C119 0.103(5) 0.052(3) 0.070(3) -0.015(2) 0.000(3) 0.009(3)
C120 0.057(3) 0.057(3) 0.067(3) 0.000(2) 0.001(2) 0.001(2)
C121 0.075(4) 0.056(3) 0.065(3) -0.005(2) 0.002(2) 0.010(2)
C122 0.100(5) 0.072(3) 0.077(4) -0.021(3) 0.000(3) -0.006(3)
C123 0.087(5) 0.085(4) 0.080(4) -0.022(3) 0.018(3) 0.001(3)
C124 0.074(4) 0.066(3) 0.077(4) -0.005(2) 0.002(3) -0.001(2)
C125 0.058(4) 0.070(3) 0.076(4) 0.008(3) 0.001(3) 0.005(2)
C126 0.107(5) 0.088(4) 0.062(3) -0.012(3) -0.004(3) -0.023(3)
C127 0.092(5) 0.098(4) 0.058(3) -0.008(3) 0.016(3) -0.021(3)
C128 0.073(4) 0.059(3) 0.091(4) -0.010(3) 0.011(3) 0.013(3)
C129 0.065(4) 0.050(3) 0.093(4) -0.010(2) 0.002(3) 0.005(2)
C130 0.080(4) 0.037(2) 0.063(3) 0.0044(18) 0.017(2) 0.011(2)
C133 0.217(15) 0.126(9) 0.213(13) -0.023(8) -0.022(10) -0.012(9)
C134 0.343(18) 0.131(8) 0.130(8) -0.011(6) -0.075(9) -0.049(10)
C135 0.313(17) 0.149(10) 0.132(8) -0.010(7) -0.069(9) -0.056(10)
C136 0.200(11) 0.155(8) 0.103(6) 0.019(5) 0.005(6) 0.043(8)
C137 0.247(11) 0.103(6) 0.100(6) -0.017(4) 0.017(6) 0.009(6)
C138 0.239(16) 0.126(9) 0.34(2) 0.035(11) 0.108(14) 0.082(10)
C139 0.128(8) 0.115(6) 0.139(7) -0.003(5) -0.002(5) 0.019(5)
C140 0.229(11) 0.111(6) 0.113(6) -0.016(5) 0.039(7) -0.005(6)
C141 0.160(11) 0.186(12) 0.202(12) 0.001(9) -0.079(9) -0.031(8)
C142 0.228(13) 0.154(10) 0.172(10) -0.011(8) -0.036(9) -0.035(9)

loop_
_atom_type_symbol
_atom_type_description
_atom_type_scat_dispersion_real
_atom_type_scat_dispersion_imag
_atom_type_scat_source
C C 0.0060 0.0030 'International Tables Vol C Tables 4.2.6.8 and 6.1.1.4'
H H 0.0000 0.0000 'International Tables Vol C Tables 4.2.6.8 and 6.1.1.4'
N N 0.0100 0.0050 'International Tables Vol C Tables 4.2.6.8 and 6.1.1.4'
O O 0.0180 0.0100 'International Tables Vol C Tables 4.2.6.8 and 6.1.1.4'
Zn Zn 0.0350 2.0980 'International Tables Vol C Tables 4.2.6.8 and 6.1.1.4'

loop_
_geom_angle_atom_site_label_1
_geom_angle_atom_site_label_2
_geom_angle_atom_site_label_3
_geom_angle
_geom_angle_site_symmetry_1
_geom_angle_site_symmetry_3
O8 Zn1 O13 124.08(14) . .
O8 Zn1 O1 112.77(13) . .
O13 Zn1 O1 111.98(14) . .
O8 Zn1 O11 100.68(13) . .
O13 Zn1 O11 102.77(14) . .
O1 Zn1 O11 100.03(14) . .
O8 Zn1 O2 86.00(15) . .
O13 Zn1 O2 90.19(15) . .
O1 Zn1 O2 58.42(13) . .
O11 Zn1 O2 158.11(12) . .
O8 Zn1 C1 100.62(15) . .
O13 Zn1 C1 102.62(15) . .
O1 Zn1 C1 28.88(16) . .
O11 Zn1 C1 128.83(17) . .
O2 Zn1 C1 29.53(15) . .
O6 Zn2 O7 122.05(14) . .
O6 Zn2 O4 111.58(13) . .
O7 Zn2 O4 111.07(13) . .
O6 Zn2 O5 104.61(14) . .
O7 Zn2 O5 102.92(13) . .
O4 Zn2 O5 101.94(13) . .
O10 Zn3 O12 126.29(17) . .
O10 Zn3 O9 106.53(16) . .
O12 Zn3 O9 103.78(19) . .
O10 Zn3 O14 107.87(16) . .
O12 Zn3 O14 107.30(17) . .
O9 Zn3 O14 102.65(15) . .
O21 Zn4 O15 134.1(3) 3_455 .
O21 Zn4 O23 109.80(19) 3_455 3
O15 Zn4 O23 108.0(2) . 3
O21 Zn4 O24 101.7(2) 3_455 .
O15 Zn4 O24 97.6(2) . .
O23 Zn4 O24 98.44(17) 3 .
O18 Zn5 O19 70.4(8) . .
O18 Zn5 O17 73.0(5) . .
O19 Zn5 O17 111.6(4) . .
O18 Zn5 O20 109.3(5) . 3_455
O19 Zn5 O20 77.7(4) . 3_455
O17 Zn5 O20 170.4(2) . 3_455
O18 Zn5 O16 117.5(4) . .
O19 Zn5 O16 75.5(6) . .
O17 Zn5 O16 73.3(3) . .
O20 Zn5 O16 112.5(3) 3_455 .
O18 Zn5 O22 104.8(4) . 3
O19 Zn5 O22 175.0(7) . 3
O17 Zn5 O22 64.83(17) . 3
O20 Zn5 O22 105.7(2) 3_455 3
O16 Zn5 O22 106.1(3) . 3
C136 N1 C133 122.1(10) . .
C136 N1 C134 119.0(9) . .
C133 N1 C134 118.9(10) . .
C141 N2 C138 120.2(11) . .
C141 N2 C139 123.0(10) . .
C138 N2 C139 116.6(11) . .
C1 O1 Zn1 100.3(3) . .
C1 O2 Zn1 78.1(3) . .
C12 O4 Zn2 105.1(3) . .
C13 O5 Zn2 127.2(3) . .
C38 O6 Zn2 133.7(3) . .
C13 O7 Zn2 135.0(3) 2_757 .
C41 O8 Zn1 137.4(3) . .
C41 O9 Zn3 125.9(3) . .
C42 O10 Zn3 132.2(3) . .
C42 O11 Zn1 133.5(3) . .
C74 O12 Zn3 135.5(3) . .
C74 O13 Zn1 130.2(3) . .
C86 O15 Zn4 130.2(6) . .
C86 O16 Zn5 135.6(6) . .
C110 O20 Zn5 137.7(5) . 3_545
C110 O21 Zn4 118.9(5) . 3_545
C125 O22 Zn5 132.1(4) . 3_445
C125 O23 Zn4 127.5(4) . 3_445
O1 C1 O2 123.1(4) . .
O1 C1 C2 119.0(5) . .
O2 C1 C2 117.9(5) . .
O1 C1 Zn1 50.8(2) . .
O2 C1 Zn1 72.3(3) . .
C2 C1 Zn1 169.7(4) . .
C3 C2 C7 118.2(4) . .
C3 C2 C1 122.2(5) . .
C7 C2 C1 119.5(5) . .
C2 C3 C4 121.4(5) . .
C2 C3 H3 119.3 . .
C4 C3 H3 119.3 . .
C5 C4 C3 121.2(5) . .
C5 C4 H4 119.4 . .
C3 C4 H4 119.4 . .
C6 C5 C4 117.0(5) . .
C6 C5 C8 119.5(5) . .
C4 C5 C8 123.4(5) . .
C5 C6 C7 122.3(5) . .
C5 C6 H6 118.8 . .
C7 C6 H6 118.8 . .
C2 C7 C6 119.7(5) . .
C2 C7 H7 120.2 . .
C6 C7 H7 120.2 . .
C9 C8 C40 117.7(5) . .
C9 C8 C5 122.3(5) . .
C40 C8 C5 120.0(5) . .
C8 C9 C10 120.7(5) . .
C8 C9 H9 119.6 . .
C10 C9 H9 119.6 . .
C9 C10 C11 122.5(5) . .
C9 C10 H10 118.8 . .
C11 C10 H10 118.8 . .
C39 C11 C10 116.8(4) . .
C39 C11 C12 119.9(4) . .
C10 C11 C12 123.3(4) . .
O3 C12 O4 121.9(5) . .
O3 C12 C11 120.6(5) . .
O4 C12 C11 117.5(4) . .
O5 C13 O7 126.2(4) . 2_757
O5 C13 C14 117.1(3) . .
O7 C13 C14 116.6(4) 2_757 .
C19 C14 C15 118.0(4) . .
C19 C14 C13 122.0(4) . .
C15 C14 C13 120.1(4) . .
C16 C15 C14 120.4(4) . .
C16 C15 H15 119.8 . .
C14 C15 H15 119.8 . .
C15 C16 C17 122.0(4) . .
C15 C16 H16 119.0 . .
C17 C16 H16 119.0 . .
C16 C17 C18 116.1(4) . .
C16 C17 C20 123.3(4) . .
C18 C17 C20 120.6(4) . .
C19 C18 C17 121.2(4) . .
C19 C18 H18 119.4 . .
C17 C18 H18 119.4 . .
C18 C19 C14 122.3(4) . .
C18 C19 H19 118.9 . .
C14 C19 H19 118.9 . .
C25 C20 C21 117.1(4) . .
C25 C20 C17 121.5(4) . .
C21 C20 C17 121.4(4) . .
C22 C21 C20 121.4(4) . .
C22 C21 H21 119.3 . .
C20 C21 H21 119.3 . .
C21 C22 C23 121.1(4) . .
C21 C22 H22 119.4 . .
C23 C22 H22 119.4 . .
C24 C23 C22 116.6(4) . .
C24 C23 C26 121.0(3) . .
C22 C23 C26 122.3(3) . .
C25 C24 C23 121.3(4) . .
C25 C24 H24 119.4 . .
C23 C24 H24 119.4 . .
C24 C25 C20 122.4(4) . .
C24 C25 H25 118.8 . .
C20 C25 H25 118.8 . .
C37 C26 C27 119.1(4) . .
C37 C26 C23 121.4(3) . .
C27 C26 C23 119.4(3) . .
C26 C27 C28 119.9(4) . .
C26 C27 H27 120.0 . .
C28 C27 H27 120.0 . .
C27 C28 C27 119.5(5) 2_857 .
C27 C28 C29 120.3(2) 2_857 .
C27 C28 C29 120.3(2) . .
C30 C29 C30 117.8(5) . 2_857
C30 C29 C28 121.1(2) . .
C30 C29 C28 121.1(2) 2_857 .
C29 C30 C31 121.2(4) . .
C29 C30 H30 119.4 . .
C31 C30 H30 119.4 . .
C30 C31 C32 121.5(4) . .
C30 C31 H31 119.3 . .
C32 C31 H31 119.3 . .
C31 C32 C31 116.8(5) . 2_857
C31 C32 C33 121.6(3) . .
C31 C32 C33 121.6(3) 2_857 .
C34 C33 C34 115.5(6) . 2_857
C34 C33 C32 122.3(3) . .
C34 C33 C32 122.3(3) 2_857 .
C35 C34 C33 122.0(5) . .
C35 C34 H34 119.0 . .
C33 C34 H34 119.0 . .
C34 C35 C36 122.0(5) . .
C34 C35 H35 119.0 . .
C36 C35 H35 119.0 . .
C35 C36 C35 116.4(6) . 2_857
C35 C36 C38 121.8(3) . 3
C35 C36 C38 121.8(3) 2_857 3
C26 C37 C26 122.4(5) 2_857 .
C26 C37 H37 118.8 2_857 .
C26 C37 H37 118.8 . .
O6 C38 O6 127.4(5) 2_757 .
O6 C38 C36 116.3(3) 2_757 3_445
O6 C38 C36 116.3(3) . 3_445
C40 C39 C11 122.3(5) . .
C40 C39 H39 118.8 . .
C11 C39 H39 118.8 . .
C39 C40 C8 120.0(5) . .
C39 C40 H40 120.0 . .
C8 C40 H40 120.0 . .
O9 C41 O8 125.5(4) . .
O9 C41 C80 116.5(4) . .
O8 C41 C80 118.0(4) . .
O11 C42 O10 124.6(4) . .
O11 C42 C43 118.3(4) . .
O10 C42 C43 117.0(4) . .
C48 C43 C44 118.7(4) . .
C48 C43 C42 120.8(4) . .
C44 C43 C42 120.5(4) . .
C45 C44 C43 121.1(4) . .
C45 C44 H44 119.4 . .
C43 C44 H44 119.4 . .
C44 C45 C46 122.2(4) . .
C44 C45 H45 118.9 . .
C46 C45 H45 118.9 . .
C47 C46 C45 115.7(4) . .
C47 C46 C49 123.0(4) . .
C45 C46 C49 121.3(4) . .
C48 C47 C46 121.5(4) . .
C48 C47 H47 119.3 . .
C46 C47 H47 119.3 . .
C47 C48 C43 120.7(4) . .
C47 C48 H48 119.6 . .
C43 C48 H48 119.6 . .
C50 C49 C54 117.2(4) . .
C50 C49 C46 121.3(4) . .
C54 C49 C46 121.5(4) . .
C51 C50 C49 121.7(4) . .
C51 C50 H50 119.2 . .
C49 C50 H50 119.2 . .
C50 C51 C52 121.0(4) . .
C50 C51 H51 119.5 . .
C52 C51 H51 119.5 . .
C53 C52 C51 117.1(4) . .
C53 C52 C55 122.1(3) . .
C51 C52 C55 120.8(4) . .
C54 C53 C52 122.0(4) . .
C54 C53 H53 119.0 . .
C52 C53 H53 119.0 . .
C53 C54 C49 121.0(4) . .
C53 C54 H54 119.5 . .
C49 C54 H54 119.5 . .
C73 C55 C56 118.3(4) . .
C73 C55 C52 120.9(3) . .
C56 C55 C52 120.8(3) . .
C57 C56 C55 120.5(4) . .
C57 C56 H56 119.7 . .
C55 C56 H56 119.7 . .
C65 C57 C56 120.3(3) . .
C65 C57 C58 119.6(3) . .
C56 C57 C58 120.1(3) . .
C59 C58 C64 117.8(4) . .
C59 C58 C57 121.0(3) . .
C64 C58 C57 121.1(3) . .
C60 C59 C58 120.6(4) . .
C60 C59 H59 119.7 . .
C58 C59 H59 119.7 . .
C61 C60 C59 123.3(4) . .
C61 C60 H60 118.4 . .
C59 C60 H60 118.4 . .
C60 C61 C63 117.2(4) . .
C60 C61 C62 123.2(4) . .
C63 C61 C62 119.6(4) . .
C79 C62 C77 117.5(4) 3_455 3_455
C79 C62 C61 121.6(4) 3_455 .
C77 C62 C61 120.9(4) 3_455 .
C64 C63 C61 119.9(4) . .
C64 C63 H63 120.1 . .
C61 C63 H63 120.1 . .
C63 C64 C58 121.2(4) . .
C63 C64 H64 119.4 . .
C58 C64 H64 119.4 . .
C57 C65 C66 121.1(4) . .
C57 C65 H65 119.4 . .
C66 C65 H65 119.4 . .
C73 C66 C65 117.3(3) . .
C73 C66 C67 122.1(3) . .
C65 C66 C67 120.6(3) . .
C72 C67 C68 116.4(4) . .
C72 C67 C66 122.6(3) . .
C68 C67 C66 121.0(3) . .
C69 C68 C67 121.2(4) . .
C69 C68 H68 119.4 . .
C67 C68 H68 119.4 . .
C68 C69 C70 122.7(4) . .
C68 C69 H69 118.6 . .
C70 C69 H69 118.6 . .
C71 C70 C69 115.3(4) . .
C71 C70 C83 123.7(4) . 1_455
C69 C70 C83 121.0(4) . 1_455
C72 C71 C70 122.8(4) . .
C72 C71 H71 118.6 . .
C70 C71 H71 118.6 . .
C71 C72 C67 121.6(4) . .
C71 C72 H72 119.2 . .
C67 C72 H72 119.2 . .
C55 C73 C66 122.4(3) . .
C55 C73 H73 118.8 . .
C66 C73 H73 118.8 . .
O12 C74 O13 124.9(4) . .
O12 C74 C75 117.7(5) . .
O13 C74 C75 117.4(5) . .
C76 C75 C78 117.6(4) . .
C76 C75 C74 122.5(4) . .
C78 C75 C74 119.9(4) . .
C77 C76 C75 121.3(5) . .
C77 C76 H76 119.3 . .
C75 C76 H76 119.3 . .
C76 C77 C62 121.6(5) . 3_545
C76 C77 H77 119.2 . .
C62 C77 H77 119.2 3_545 .
C75 C78 C79 121.2(5) . .
C75 C78 H78 119.4 . .
C79 C78 H78 119.4 . .
C62 C79 C78 120.7(5) 3_545 .
C62 C79 H79 119.6 3_545 .
C78 C79 H79 119.6 . .
C85 C80 C81 118.5(4) . .
C85 C80 C41 120.6(4) . .
C81 C80 C41 120.8(4) . .
C82 C81 C80 120.5(4) . .
C82 C81 H81 119.7 . .
C80 C81 H81 119.7 . .
C81 C82 C83 122.1(4) . .
C81 C82 H82 118.9 . .
C83 C82 H82 118.9 . .
C82 C83 C84 115.9(4) . .
C82 C83 C70 122.9(4) . 1_655
C84 C83 C70 121.3(4) . 1_655
C85 C84 C83 121.7(4) . .
C85 C84 H84 119.1 . .
C83 C84 H84 119.1 . .
C80 C85 C84 121.3(4) . .
C80 C85 H85 119.3 . .
C84 C85 H85 119.3 . .
O15 C86 O16 124.3(6) . .
O15 C86 C87 120.0(8) . .
O16 C86 C87 114.9(8) . .
C92 C87 C88 118.8(5) . .
C92 C87 C86 121.4(7) . .
C88 C87 C86 119.8(7) . .
C89 C88 C87 119.2(7) . .
C89 C88 H88 120.4 . .
C87 C88 H88 120.4 . .
C88 C89 C90 119.9(7) . .
C88 C89 H89 120.0 . .
C90 C89 H89 120.0 . .
C91 C90 C89 118.7(6) . .
C91 C90 C93 122.2(6) . .
C89 C90 C93 119.1(6) . .
C90 C91 C92 121.6(7) . .
C90 C91 H91 119.2 . .
C92 C91 H91 119.2 . .
C87 C92 C91 121.7(7) . .
C87 C92 H92 119.2 . .
C91 C92 H92 119.2 . .
C98 C93 C94 117.1(5) . .
C98 C93 C90 121.0(5) . .
C94 C93 C90 121.8(5) . .
C95 C94 C93 121.4(5) . .
C95 C94 H94 119.3 . .
C93 C94 H94 119.3 . .
C96 C95 C94 120.8(4) . .
C96 C95 H95 119.6 . .
C94 C95 H95 119.6 . .
C95 C96 C97 117.9(4) . .
C95 C96 C99 120.5(4) . .
C97 C96 C99 121.7(4) . .
C98 C97 C96 119.8(5) . .
C98 C97 H97 120.1 . .
C96 C97 H97 120.1 . .
C93 C98 C97 122.8(5) . .
C93 C98 H98 118.6 . .
C97 C98 H98 118.6 . .
C100 C99 C130 119.0(4) . .
C100 C99 C96 121.1(4) . .
C130 C99 C96 119.8(4) . .
C99 C100 C101 121.2(4) . .
C99 C100 H100 119.4 . .
C101 C100 H100 119.4 . .
C115 C101 C100 118.7(4) . .
C115 C101 C102 121.9(4) . .
C100 C101 C102 119.3(4) . .
C114 C102 C103 118.4(4) . .
C114 C102 C101 120.2(4) . .
C103 C102 C101 121.5(4) . .
C104 C103 C102 120.9(4) . .
C104 C103 H103 119.6 . .
C102 C103 H103 119.6 . .
C103 C104 C105 121.4(4) . .
C103 C104 H104 119.3 . .
C105 C104 H104 119.3 . .
C113 C105 C104 116.3(4) . .
C113 C105 C106 122.0(4) . .
C104 C105 C106 121.7(4) . .
C112 C106 C107 116.3(5) . .
C112 C106 C105 121.9(4) . .
C107 C106 C105 121.8(4) . .
C108 C107 C106 123.2(5) . .
C108 C107 H107 118.4 . .
C106 C107 H107 118.4 . .
C107 C108 C109 118.8(5) . .
C107 C108 H108 120.6 . .
C109 C108 H108 120.6 . .
C111 C109 C108 118.9(5) . .
C111 C109 C110 121.0(6) . .
C108 C109 C110 120.1(6) . .
O21 C110 O20 126.0(6) . .
O21 C110 C109 121.0(7) . .
O20 C110 C109 113.0(7) . .
C112 C111 C109 119.8(5) . .
C112 C111 H111 120.1 . .
C109 C111 H111 120.1 . .
C111 C112 C106 122.9(5) . .
C111 C112 H112 118.6 . .
C106 C112 H112 118.6 . .
C105 C113 C114 122.3(4) . .
C105 C113 H113 118.9 . .
C114 C113 H113 118.9 . .
C102 C114 C113 120.7(4) . .
C102 C114 H114 119.6 . .
C113 C114 H114 119.6 . .
C116 C115 C101 122.1(4) . .
C116 C115 H115 118.9 . .
C101 C115 H115 118.9 . .
C115 C116 C130 120.2(4) . .
C115 C116 C117 121.5(4) . .
C130 C116 C117 118.2(4) . .
C129 C117 C118 117.0(4) . .
C129 C117 C116 123.3(4) . .
C118 C117 C116 119.7(4) . .
C119 C118 C117 120.8(4) . .
C119 C118 H118 119.6 . .
C117 C118 H118 119.6 . .
C118 C119 C120 121.7(5) . .
C118 C119 H119 119.1 . .
C120 C119 H119 119.1 . .
C119 C120 C128 118.4(5) . .
C119 C120 C121 120.8(4) . .
C128 C120 C121 120.8(4) . .
C122 C121 C127 117.2(5) . .
C122 C121 C120 122.9(5) . .
C127 C121 C120 119.9(5) . .
C121 C122 C123 122.0(5) . .
C121 C122 H122 119.0 . .
C123 C122 H122 119.0 . .
C124 C123 C122 118.4(5) . .
C124 C123 H123 120.8 . .
C122 C123 H123 120.8 . .
C126 C124 C123 119.0(5) . .
C126 C124 C125 120.1(5) . .
C123 C124 C125 120.9(5) . .
O23 C125 O22 126.2(5) . .
O23 C125 C124 114.9(5) . .
O22 C125 C124 118.8(5) . .
C127 C126 C124 120.6(5) . .
C127 C126 H126 119.7 . .
C124 C126 H126 119.7 . .
C126 C127 C121 122.8(5) . .
C126 C127 H127 118.6 . .
C121 C127 H127 118.6 . .
C129 C128 C120 119.7(4) . .
C129 C128 H128 120.2 . .
C120 C128 H128 120.2 . .
C117 C129 C128 122.3(4) . .
C117 C129 H129 118.9 . .
C128 C129 H129 118.9 . .
C116 C130 C99 118.7(4) . .
C116 C130 H130 120.6 . .
C99 C130 H130 120.6 . .
O25 C133 N1 122.5(13) . .
O25 C133 H133 118.7 . .
N1 C133 H133 118.7 . .
N1 C134 C135 113.3(8) . .
N1 C134 H13E 108.9 . .
C135 C134 H13E 108.9 . .
N1 C134 H13F 108.9 . .
C135 C134 H13F 108.9 . .
H13E C134 H13F 107.7 . .
C134 C135 H13G 109.5 . .
C134 C135 H13H 109.5 . .
H13G C135 H13H 109.5 . .
C134 C135 H13I 109.5 . .
H13G C135 H13I 109.5 . .
H13H C135 H13I 109.5 . .
N1 C136 C137 116.3(8) . .
N1 C136 H13J 108.2 . .
C137 C136 H13J 108.2 . .
N1 C136 H13K 108.2 . .
C137 C136 H13K 108.2 . .
H13J C136 H13K 107.4 . .
C136 C137 H13L 109.5 . .
C136 C137 H13M 109.5 . .
H13L C137 H13M 109.5 . .
C136 C137 H13N 109.5 . .
H13L C137 H13N 109.5 . .
H13M C137 H13N 109.5 . .
O26 C138 N2 128(2) . .
O26 C138 H138 115.9 . .
N2 C138 H138 115.9 . .
N2 C139 C140 114.1(8) . .
N2 C139 H13O 108.7 . .
C140 C139 H13O 108.7 . .
N2 C139 H13P 108.7 . .
C140 C139 H13P 108.7 . .
H13O C139 H13P 107.6 . .
C139 C140 H14A 109.5 . .
C139 C140 H14B 109.5 . .
H14A C140 H14B 109.5 . .
C139 C140 H14C 109.5 . .
H14A C140 H14C 109.5 . .
H14B C140 H14C 109.5 . .
N2 C141 C142 112.5(10) . .
N2 C141 H14D 109.1 . .
C142 C141 H14D 109.1 . .
N2 C141 H14E 109.1 . .
C142 C141 H14E 109.1 . .
H14D C141 H14E 107.8 . .
C141 C142 H14F 109.5 . .
C141 C142 H14G 109.5 . .
H14F C142 H14G 109.5 . .
C141 C142 H14H 109.5 . .
H14F C142 H14H 109.5 . .
H14G C142 H14H 109.5 . .

loop_
_geom_bond_atom_site_label_1
_geom_bond_atom_site_label_2
_geom_bond_distance
_geom_bond_site_symmetry_2
Zn1 O8 1.954(3) .
Zn1 O13 1.976(3) .
Zn1 O1 1.994(3) .
Zn1 O11 1.995(3) .
Zn1 O2 2.466(4) .
Zn1 C1 2.533(5) .
Zn2 O6 1.949(3) .
Zn2 O7 1.950(3) .
Zn2 O4 1.953(3) .
Zn2 O5 1.984(3) .
Zn3 O10 1.902(3) .
Zn3 O12 1.906(4) .
Zn3 O9 1.958(3) .
Zn3 O14 2.033(4) .
Zn4 O21 1.903(4) 3_455
Zn4 O15 1.918(4) .
Zn4 O23 1.966(4) 3
Zn4 O24 2.021(5) .
Zn5 O18 1.638(11) .
Zn5 O19 1.728(13) .
Zn5 O17 1.802(3) .
Zn5 O20 1.987(5) 3_455
Zn5 O16 1.991(6) .
Zn5 O22 2.049(4) 3
N1 C136 1.421(11) .
N1 C133 1.444(13) .
N1 C134 1.462(12) .
N2 C141 1.391(12) .
N2 C138 1.414(15) .
N2 C139 1.425(11) .
O1 C1 1.244(6) .
O2 C1 1.276(7) .
O3 C12 1.185(6) .
O4 C12 1.287(6) .
O5 C13 1.250(5) .
O6 C38 1.247(4) .
O7 C13 1.256(5) 2_757
O8 C41 1.259(5) .
O9 C41 1.256(5) .
O10 C42 1.273(5) .
O11 C42 1.240(5) .
O12 C74 1.239(6) .
O13 C74 1.242(6) .
O15 C86 1.145(9) .
O16 C86 1.262(9) .
O20 C110 1.306(9) .
O20 Zn5 1.987(5) 3_545
O21 C110 1.244(9) .
O21 Zn4 1.903(4) 3_545
O22 C125 1.245(6) .
O22 Zn5 2.049(4) 3_445
O23 C125 1.237(6) .
O23 Zn4 1.966(4) 3_445
O25 C133 1.200(14) .
O26 C138 1.151(13) .
C1 C2 1.516(6) .
C2 C3 1.359(7) .
C2 C7 1.376(7) .
C3 C4 1.381(7) .
C3 H3 0.9300 .
C4 C5 1.371(8) .
C4 H4 0.9300 .
C5 C6 1.365(7) .
C5 C8 1.482(7) .
C6 C7 1.388(7) .
C6 H6 0.9300 .
C7 H7 0.9300 .
C8 C9 1.366(7) .
C8 C40 1.441(7) .
C9 C10 1.382(6) .
C9 H9 0.9300 .
C10 C11 1.392(7) .
C10 H10 0.9300 .
C11 C39 1.385(7) .
C11 C12 1.493(6) .
C13 O7 1.256(5) 2_757
C13 C14 1.500(6) .
C14 C19 1.368(6) .
C14 C15 1.390(6) .
C15 C16 1.369(6) .
C15 H15 0.9300 .
C16 C17 1.398(6) .
C16 H16 0.9300 .
C17 C18 1.405(6) .
C17 C20 1.478(6) .
C18 C19 1.353(6) .
C18 H18 0.9300 .
C19 H19 0.9300 .
C20 C25 1.381(6) .
C20 C21 1.386(6) .
C21 C22 1.378(6) .
C21 H21 0.9300 .
C22 C23 1.406(6) .
C22 H22 0.9300 .
C23 C24 1.394(6) .
C23 C26 1.486(5) .
C24 C25 1.364(6) .
C24 H24 0.9300 .
C25 H25 0.9300 .
C26 C37 1.373(5) .
C26 C27 1.399(5) .
C27 C28 1.402(5) .
C27 H27 0.9300 .
C28 C27 1.402(5) 2_857
C28 C29 1.478(7) .
C29 C30 1.378(5) .
C29 C30 1.378(5) 2_857
C30 C31 1.385(6) .
C30 H30 0.9300 .
C31 C32 1.388(5) .
C31 H31 0.9300 .
C32 C31 1.388(5) 2_857
C32 C33 1.464(8) .
C33 C34 1.406(6) .
C33 C34 1.407(6) 2_857
C34 C35 1.347(6) .
C34 H34 0.9300 .
C35 C36 1.393(5) .
C35 H35 0.9300 .
C36 C35 1.393(5) 2_857
C36 C38 1.488(8) 3
C37 C26 1.373(5) 2_857
C37 H37 0.9300 .
C38 O6 1.247(4) 2_757
C38 C36 1.489(8) 3_445
C39 C40 1.365(7) .
C39 H39 0.9300 .
C40 H40 0.9300 .
C41 C80 1.498(6) .
C42 C43 1.499(6) .
C43 C48 1.380(6) .
C43 C44 1.381(6) .
C44 C45 1.346(6) .
C44 H44 0.9300 .
C45 C46 1.420(6) .
C45 H45 0.9300 .
C46 C47 1.404(6) .
C46 C49 1.478(6) .
C47 C48 1.376(6) .
C47 H47 0.9300 .
C48 H48 0.9300 .
C49 C50 1.390(6) .
C49 C54 1.399(6) .
C50 C51 1.369(6) .
C50 H50 0.9300 .
C51 C52 1.399(5) .
C51 H51 0.9300 .
C52 C53 1.385(6) .
C52 C55 1.476(6) .
C53 C54 1.367(6) .
C53 H53 0.9300 .
C54 H54 0.9300 .
C55 C73 1.383(6) .
C55 C56 1.401(5) .
C56 C57 1.381(5) .
C56 H56 0.9300 .
C57 C65 1.374(5) .
C57 C58 1.504(5) .
C58 C59 1.389(6) .
C58 C64 1.401(6) .
C59 C60 1.369(6) .
C59 H59 0.9300 .
C60 C61 1.360(6) .
C60 H60 0.9300 .
C61 C63 1.427(6) .
C61 C62 1.480(6) .
C62 C79 1.376(7) 3_455
C62 C77 1.399(7) 3_455
C63 C64 1.386(6) .
C63 H63 0.9300 .
C64 H64 0.9300 .
C65 C66 1.406(5) .
C65 H65 0.9300 .
C66 C73 1.399(5) .
C66 C67 1.466(6) .
C67 C72 1.386(6) .
C67 C68 1.416(6) .
C68 C69 1.353(6) .
C68 H68 0.9300 .
C69 C70 1.411(6) .
C69 H69 0.9300 .
C70 C71 1.384(6) .
C70 C83 1.449(6) 1_455
C71 C72 1.375(6) .
C71 H71 0.9300 .
C72 H72 0.9300 .
C73 H73 0.9300 .
C74 C75 1.482(6) .
C75 C76 1.384(7) .
C75 C78 1.386(7) .
C76 C77 1.359(6) .
C76 H76 0.9300 .
C77 C62 1.399(7) 3_545
C77 H77 0.9300 .
C78 C79 1.390(7) .
C78 H78 0.9300 .
C79 C62 1.376(7) 3_545
C79 H79 0.9300 .
C80 C85 1.367(6) .
C80 C81 1.388(6) .
C81 C82 1.372(6) .
C81 H81 0.9300 .
C82 C83 1.395(6) .
C82 H82 0.9300 .
C83 C84 1.407(6) .
C83 C70 1.449(6) 1_655
C84 C85 1.368(7) .
C84 H84 0.9300 .
C85 H85 0.9300 .
C86 C87 1.503(7) .
C87 C92 1.333(9) .
C87 C88 1.437(10) .
C88 C89 1.396(9) .
C88 H88 0.9300 .
C89 C90 1.435(9) .
C89 H89 0.9300 .
C90 C91 1.327(9) .
C90 C93 1.476(7) .
C91 C92 1.418(8) .
C91 H91 0.9300 .
C92 H92 0.9300 .
C93 C98 1.355(8) .
C93 C94 1.401(7) .
C94 C95 1.393(6) .
C94 H94 0.9300 .
C95 C96 1.375(7) .
C95 H95 0.9300 .
C96 C97 1.409(7) .
C96 C99 1.478(6) .
C97 C98 1.393(7) .
C97 H97 0.9300 .
C98 H98 0.9300 .
C99 C100 1.390(6) .
C99 C130 1.435(7) .
C100 C101 1.391(6) .
C100 H100 0.9300 .
C101 C115 1.379(6) .
C101 C102 1.508(6) .
C102 C114 1.369(6) .
C102 C103 1.383(6) .
C103 C104 1.368(6) .
C103 H103 0.9300 .
C104 C105 1.410(6) .
C104 H104 0.9300 .
C105 C113 1.372(6) .
C105 C106 1.478(6) .
C106 C112 1.374(7) .
C106 C107 1.393(7) .
C107 C108 1.363(7) .
C107 H107 0.9300 .
C108 C109 1.401(8) .
C108 H108 0.9300 .
C109 C111 1.396(7) .
C109 C110 1.502(8) .
C111 C112 1.360(7) .
C111 H111 0.9300 .
C112 H112 0.9300 .
C113 C114 1.381(6) .
C113 H113 0.9300 .
C114 H114 0.9300 .
C115 C116 1.373(6) .
C115 H115 0.9300 .
C116 C130 1.392(6) .
C116 C117 1.517(7) .
C117 C129 1.373(6) .
C117 C118 1.405(6) .
C118 C119 1.363(7) .
C118 H118 0.9300 .
C119 C120 1.374(7) .
C119 H119 0.9300 .
C120 C128 1.389(7) .
C120 C121 1.512(7) .
C121 C122 1.368(7) .
C121 C127 1.383(7) .
C122 C123 1.405(8) .
C122 H122 0.9300 .
C123 C124 1.404(7) .
C123 H123 0.9300 .
C124 C126 1.377(7) .
C124 C125 1.516(7) .
C126 C127 1.349(8) .
C126 H126 0.9300 .
C127 H127 0.9300 .
C128 C129 1.384(7) .
C128 H128 0.9300 .
C129 H129 0.9300 .
C130 H130 0.9300 .
C133 H133 0.9300 .
C134 C135 1.587(14) .
C134 H13E 0.9700 .
C134 H13F 0.9700 .
C135 H13G 0.9600 .
C135 H13H 0.9600 .
C135 H13I 0.9600 .
C136 C137 1.507(10) .
C136 H13J 0.9700 .
C136 H13K 0.9700 .
C137 H13L 0.9600 .
C137 H13M 0.9600 .
C137 H13N 0.9600 .
C138 H138 0.9300 .
C139 C140 1.486(10) .
C139 H13O 0.9700 .
C139 H13P 0.9700 .
C140 H14A 0.9600 .
C140 H14B 0.9600 .
C140 H14C 0.9600 .
C141 C142 1.514(14) .
C141 H14D 0.9700 .
C141 H14E 0.9700 .
C142 H14F 0.9600 .
C142 H14G 0.9600 .
C142 H14H 0.9600 .

loop_
_geom_torsion_atom_site_label_1
_geom_torsion_atom_site_label_2
_geom_torsion_atom_site_label_3
_geom_torsion_atom_site_label_4
_geom_torsion
_geom_torsion_site_symmetry_1
_geom_torsion_site_symmetry_4
O8 Zn1 O1 C1 -69.7(3) . .
O13 Zn1 O1 C1 75.9(3) . .
O11 Zn1 O1 C1 -175.9(3) . .
O2 Zn1 O1 C1 0.0(3) . .
O8 Zn1 O2 C1 119.9(3) . .
O13 Zn1 O2 C1 -115.9(3) . .
O1 Zn1 O2 C1 0.0(3) . .
O11 Zn1 O2 C1 11.0(6) . .
O6 Zn2 O4 C12 76.7(3) . .
O7 Zn2 O4 C12 -63.1(3) . .
O5 Zn2 O4 C12 -172.2(3) . .
O6 Zn2 O5 C13 -87.3(3) . .
O7 Zn2 O5 C13 41.2(3) . .
O4 Zn2 O5 C13 156.4(3) . .
O7 Zn2 O6 C38 -41.3(4) . .
O4 Zn2 O6 C38 -176.0(3) . .
O5 Zn2 O6 C38 74.5(4) . .
O6 Zn2 O7 C13 19.7(5) . 2_757
O4 Zn2 O7 C13 154.6(4) . 2_757
O5 Zn2 O7 C13 -97.0(4) . 2_757
O13 Zn1 O8 C41 22.5(5) . .
O1 Zn1 O8 C41 163.2(4) . .
O11 Zn1 O8 C41 -91.0(5) . .
O2 Zn1 O8 C41 110.0(5) . .
C1 Zn1 O8 C41 135.8(5) . .
O10 Zn3 O9 C41 55.1(4) . .
O12 Zn3 O9 C41 -80.0(4) . .
O14 Zn3 O9 C41 168.3(3) . .
O12 Zn3 O10 C42 31.3(6) . .
O9 Zn3 O10 C42 -90.4(5) . .
O14 Zn3 O10 C42 160.0(4) . .
O8 Zn1 O11 C42 44.9(4) . .
O13 Zn1 O11 C42 -84.0(4) . .
O1 Zn1 O11 C42 160.6(4) . .
O2 Zn1 O11 C42 151.1(4) . .
C1 Zn1 O11 C42 158.0(4) . .
O10 Zn3 O12 C74 -27.8(7) . .
O9 Zn3 O12 C74 95.1(6) . .
O14 Zn3 O12 C74 -156.7(6) . .
O8 Zn1 O13 C74 -32.2(5) . .
O1 Zn1 O13 C74 -173.2(4) . .
O11 Zn1 O13 C74 80.3(4) . .
O2 Zn1 O13 C74 -117.4(4) . .
C1 Zn1 O13 C74 -144.5(4) . .
O21 Zn4 O15 C86 -77.3(9) 3_455 .
O23 Zn4 O15 C86 66.7(9) 3 .
O24 Zn4 O15 C86 168.2(8) . .
O18 Zn5 O16 C86 165.8(10) . .
O19 Zn5 O16 C86 107.4(11) . .
O17 Zn5 O16 C86 -134.2(10) . .
O20 Zn5 O16 C86 37.6(10) 3_455 .
O22 Zn5 O16 C86 -77.5(10) 3 .
Zn1 O1 C1 O2 0.0(6) . .
Zn1 O1 C1 C2 179.0(4) . .
Zn1 O2 C1 O1 0.0(4) . .
Zn1 O2 C1 C2 -179.0(4) . .
O8 Zn1 C1 O1 118.4(3) . .
O13 Zn1 C1 O1 -112.8(3) . .
O11 Zn1 C1 O1 5.2(3) . .
O2 Zn1 C1 O1 -180.0(5) . .
O8 Zn1 C1 O2 -61.6(3) . .
O13 Zn1 C1 O2 67.1(3) . .
O1 Zn1 C1 O2 180.0(5) . .
O11 Zn1 C1 O2 -174.8(3) . .
O8 Zn1 C1 C2 113.6(19) . .
O13 Zn1 C1 C2 -117.6(19) . .
O1 Zn1 C1 C2 -4.8(18) . .
O11 Zn1 C1 C2 0(2) . .
O2 Zn1 C1 C2 175(2) . .
O1 C1 C2 C3 -1.2(7) . .
O2 C1 C2 C3 177.9(5) . .
Zn1 C1 C2 C3 3(2) . .
O1 C1 C2 C7 175.9(5) . .
O2 C1 C2 C7 -5.0(7) . .
C7 C2 C3 C4 1.0(9) . .
C1 C2 C3 C4 178.1(5) . .
C2 C3 C4 C5 2.6(9) . .
C3 C4 C5 C6 -3.7(9) . .
C3 C4 C5 C8 -178.9(5) . .
C4 C5 C6 C7 1.5(9) . .
C8 C5 C6 C7 176.9(6) . .
C3 C2 C7 C6 -3.1(9) . .
C1 C2 C7 C6 179.7(5) . .
C5 C6 C7 C2 1.9(10) . .
C6 C5 C8 C9 49.0(8) . .
C4 C5 C8 C9 -136.0(7) . .
C6 C5 C8 C40 -132.2(7) . .
C4 C5 C8 C40 42.8(8) . .
C40 C8 C9 C10 0.8(9) . .
C5 C8 C9 C10 179.7(5) . .
C8 C9 C10 C11 0.8(9) . .
C9 C10 C11 C39 -1.5(8) . .
C9 C10 C11 C12 177.3(5) . .
Zn2 O4 C12 O3 -3.7(6) . .
Zn2 O4 C12 C11 176.9(3) . .
C39 C11 C12 O3 -5.1(8) . .
C10 C11 C12 O3 176.1(6) . .
C39 C11 C12 O4 174.4(5) . .
C10 C11 C12 O4 -4.4(7) . .
Zn2 O5 C13 O7 11.3(6) . 2_757
Zn2 O5 C13 C14 -168.4(3) . .
O5 C13 C14 C19 -4.3(6) . .
O7 C13 C14 C19 176.0(4) 2_757 .
O5 C13 C14 C15 176.8(4) . .
O7 C13 C14 C15 -2.9(6) 2_757 .
C19 C14 C15 C16 0.9(8) . .
C13 C14 C15 C16 179.8(5) . .
C14 C15 C16 C17 -1.3(9) . .
C15 C16 C17 C18 -0.2(8) . .
C15 C16 C17 C20 -178.9(5) . .
C16 C17 C18 C19 2.2(8) . .
C20 C17 C18 C19 -179.1(5) . .
C17 C18 C19 C14 -2.7(8) . .
C15 C14 C19 C18 1.1(8) . .
C13 C14 C19 C18 -177.8(5) . .
C16 C17 C20 C25 147.7(5) . .
C18 C17 C20 C25 -30.9(7) . .
C16 C17 C20 C21 -33.2(7) . .
C18 C17 C20 C21 148.2(5) . .
C25 C20 C21 C22 0.4(8) . .
C17 C20 C21 C22 -178.7(5) . .
C20 C21 C22 C23 -0.3(8) . .
C21 C22 C23 C24 0.5(7) . .
C21 C22 C23 C26 178.5(4) . .
C22 C23 C24 C25 -0.8(7) . .
C26 C23 C24 C25 -178.8(5) . .
C23 C24 C25 C20 1.0(9) . .
C21 C20 C25 C24 -0.8(8) . .
C17 C20 C25 C24 178.4(5) . .
C24 C23 C26 C37 -37.1(6) . .
C22 C23 C26 C37 145.0(4) . .
C24 C23 C26 C27 141.6(4) . .
C22 C23 C26 C27 -36.4(6) . .
C37 C26 C27 C28 0.6(5) . .
C23 C26 C27 C28 -178.1(3) . .
C26 C27 C28 C27 -0.3(3) . 2_857
C26 C27 C28 C29 179.7(3) . .
C27 C28 C29 C30 42.6(3) 2_857 .
C27 C28 C29 C30 -137.4(3) . .
C27 C28 C29 C30 -137.4(3) 2_857 2_857
C27 C28 C29 C30 42.6(3) . 2_857
C30 C29 C30 C31 0.8(4) 2_857 .
C28 C29 C30 C31 -179.2(4) . .
C29 C30 C31 C32 -1.6(8) . .
C30 C31 C32 C31 0.8(4) . 2_857
C30 C31 C32 C33 -179.2(4) . .
C31 C32 C33 C34 36.0(4) . .
C31 C32 C33 C34 -144.0(4) 2_857 .
C31 C32 C33 C34 -144.0(4) . 2_857
C31 C32 C33 C34 36.0(4) 2_857 2_857
C34 C33 C34 C35 1.1(5) 2_857 .
C32 C33 C34 C35 -178.9(5) . .
C33 C34 C35 C36 -2.2(9) . .
C34 C35 C36 C35 1.1(5) . 2_857
C34 C35 C36 C38 -178.9(5) . 3
C27 C26 C37 C26 -0.3(3) . 2_857
C23 C26 C37 C26 178.4(4) . 2_857
Zn2 O6 C38 O6 -5.6(2) . 2_757
Zn2 O6 C38 C36 174.4(2) . 3_445
C10 C11 C39 C40 0.4(9) . .
C12 C11 C39 C40 -178.4(5) . .
C11 C39 C40 C8 1.2(9) . .
C9 C8 C40 C39 -1.8(9) . .
C5 C8 C40 C39 179.3(5) . .
Zn3 O9 C41 O8 3.4(6) . .
Zn3 O9 C41 C80 -176.6(3) . .
Zn1 O8 C41 O9 27.1(7) . .
Zn1 O8 C41 C80 -152.8(3) . .
Zn1 O11 C42 O10 11.3(7) . .
Zn1 O11 C42 C43 -166.5(3) . .
Zn3 O10 C42 O11 15.7(7) . .
Zn3 O10 C42 C43 -166.4(3) . .
O11 C42 C43 C48 176.1(4) . .
O10 C42 C43 C48 -1.9(6) . .
O11 C42 C43 C44 -4.2(6) . .
O10 C42 C43 C44 177.9(5) . .
C48 C43 C44 C45 0.5(8) . .
C42 C43 C44 C45 -179.2(5) . .
C43 C44 C45 C46 -1.8(9) . .
C44 C45 C46 C47 0.4(8) . .
C44 C45 C46 C49 -178.2(5) . .
C45 C46 C47 C48 2.3(8) . .
C49 C46 C47 C48 -179.2(5) . .
C46 C47 C48 C43 -3.6(8) . .
C44 C43 C48 C47 2.1(8) . .
C42 C43 C48 C47 -178.1(4) . .
C47 C46 C49 C50 145.2(5) . .
C45 C46 C49 C50 -36.3(7) . .
C47 C46 C49 C54 -36.2(7) . .
C45 C46 C49 C54 142.3(5) . .
C54 C49 C50 C51 -0.3(8) . .
C46 C49 C50 C51 178.3(5) . .
C49 C50 C51 C52 -0.9(8) . .
C50 C51 C52 C53 1.1(7) . .
C50 C51 C52 C55 -178.5(4) . .
C51 C52 C53 C54 -0.2(7) . .
C55 C52 C53 C54 179.4(4) . .
C52 C53 C54 C49 -1.0(7) . .
C50 C49 C54 C53 1.2(7) . .
C46 C49 C54 C53 -177.4(4) . .
C53 C52 C55 C73 139.5(4) . .
C51 C52 C55 C73 -40.9(6) . .
C53 C52 C55 C56 -40.4(6) . .
C51 C52 C55 C56 139.1(4) . .
C73 C55 C56 C57 2.3(6) . .
C52 C55 C56 C57 -177.8(4) . .
C55 C56 C57 C65 -2.2(6) . .
C55 C56 C57 C58 179.0(4) . .
C65 C57 C58 C59 38.2(6) . .
C56 C57 C58 C59 -143.0(4) . .
C65 C57 C58 C64 -143.2(4) . .
C56 C57 C58 C64 35.6(6) . .
C64 C58 C59 C60 1.2(7) . .
C57 C58 C59 C60 180.0(4) . .
C58 C59 C60 C61 0.4(8) . .
C59 C60 C61 C63 -2.3(8) . .
C59 C60 C61 C62 179.4(5) . .
C60 C61 C62 C79 -146.6(6) . 3_455
C63 C61 C62 C79 35.1(8) . 3_455
C60 C61 C62 C77 33.3(8) . 3_455
C63 C61 C62 C77 -145.0(6) . 3_455
C60 C61 C63 C64 2.6(8) . .
C62 C61 C63 C64 -179.0(5) . .
C61 C63 C64 C58 -1.1(9) . .
C59 C58 C64 C63 -0.8(8) . .
C57 C58 C64 C63 -179.6(5) . .
C56 C57 C65 C66 1.4(6) . .
C58 C57 C65 C66 -179.8(4) . .
C57 C65 C66 C73 -0.8(6) . .
C57 C65 C66 C67 -179.6(4) . .
C73 C66 C67 C72 147.6(4) . .
C65 C66 C67 C72 -33.6(6) . .
C73 C66 C67 C68 -34.4(6) . .
C65 C66 C67 C68 144.4(4) . .
C72 C67 C68 C69 -1.3(8) . .
C66 C67 C68 C69 -179.4(5) . .
C67 C68 C69 C70 1.0(9) . .
C68 C69 C70 C71 -0.6(8) . .
C68 C69 C70 C83 -179.9(5) . 1_455
C69 C70 C71 C72 0.5(7) . .
C83 C70 C71 C72 179.7(5) 1_455 .
C70 C71 C72 C67 -0.8(8) . .
C68 C67 C72 C71 1.2(7) . .
C66 C67 C72 C71 179.3(4) . .
C56 C55 C73 C66 -1.7(6) . .
C52 C55 C73 C66 178.4(4) . .
C65 C66 C73 C55 0.9(6) . .
C67 C66 C73 C55 179.7(4) . .
Zn3 O12 C74 O13 -23.1(9) . .
Zn3 O12 C74 C75 157.8(4) . .
Zn1 O13 C74 O12 -6.3(8) . .
Zn1 O13 C74 C75 172.8(3) . .
O12 C74 C75 C76 -173.4(6) . .
O13 C74 C75 C76 7.5(8) . .
O12 C74 C75 C78 5.7(8) . .
O13 C74 C75 C78 -173.5(5) . .
C78 C75 C76 C77 -0.1(9) . .
C74 C75 C76 C77 179.0(6) . .
C75 C76 C77 C62 -1.7(10) . 3_545
C76 C75 C78 C79 2.0(10) . .
C74 C75 C78 C79 -177.0(6) . .
C75 C78 C79 C62 -2.3(11) . 3_545
O9 C41 C80 C85 -9.1(6) . .
O8 C41 C80 C85 170.8(5) . .
O9 C41 C80 C81 173.6(4) . .
O8 C41 C80 C81 -6.5(6) . .
C85 C80 C81 C82 -0.2(8) . .
C41 C80 C81 C82 177.1(5) . .
C80 C81 C82 C83 -1.0(9) . .
C81 C82 C83 C84 1.4(8) . .
C81 C82 C83 C70 -178.9(5) . 1_655
C82 C83 C84 C85 -0.7(9) . .
C70 C83 C84 C85 179.6(5) 1_655 .
C81 C80 C85 C84 1.0(8) . .
C41 C80 C85 C84 -176.4(5) . .
C83 C84 C85 C80 -0.5(10) . .
Zn4 O15 C86 O16 0.6(14) . .
Zn4 O15 C86 C87 170.3(5) . .
Zn5 O16 C86 O15 14.8(15) . .
Zn5 O16 C86 C87 -155.4(6) . .
O15 C86 C87 C92 16.8(11) . .
O16 C86 C87 C92 -172.6(8) . .
O15 C86 C87 C88 -161.5(8) . .
O16 C86 C87 C88 9.1(11) . .
C92 C87 C88 C89 -0.2(13) . .
C86 C87 C88 C89 178.1(8) . .
C87 C88 C89 C90 -3.8(14) . .
C88 C89 C90 C91 5.3(13) . .
C88 C89 C90 C93 -174.7(8) . .
C89 C90 C91 C92 -2.8(13) . .
C93 C90 C91 C92 177.3(7) . .
C88 C87 C92 C91 2.9(12) . .
C86 C87 C92 C91 -175.4(7) . .
C90 C91 C92 C87 -1.4(13) . .
C91 C90 C93 C98 -137.9(8) . .
C89 C90 C93 C98 42.2(11) . .
C91 C90 C93 C94 39.9(11) . .
C89 C90 C93 C94 -140.0(7) . .
C98 C93 C94 C95 -2.2(11) . .
C90 C93 C94 C95 179.9(6) . .
C93 C94 C95 C96 4.8(10) . .
C94 C95 C96 C97 -2.6(10) . .
C94 C95 C96 C99 178.9(6) . .
C95 C96 C97 C98 -1.8(11) . .
C99 C96 C97 C98 176.6(7) . .
C94 C93 C98 C97 -2.3(12) . .
C90 C93 C98 C97 175.5(8) . .
C96 C97 C98 C93 4.4(13) . .
C95 C96 C99 C100 34.1(7) . .
C97 C96 C99 C100 -144.3(6) . .
C95 C96 C99 C130 -141.8(5) . .
C97 C96 C99 C130 39.8(8) . .
C130 C99 C100 C101 -1.0(6) . .
C96 C99 C100 C101 -177.0(4) . .
C99 C100 C101 C115 -0.5(6) . .
C99 C100 C101 C102 176.6(4) . .
C115 C101 C102 C114 144.9(5) . .
C100 C101 C102 C114 -32.1(6) . .
C115 C101 C102 C103 -36.3(6) . .
C100 C101 C102 C103 146.8(4) . .
C114 C102 C103 C104 -1.4(7) . .
C101 C102 C103 C104 179.7(4) . .
C102 C103 C104 C105 1.6(8) . .
C103 C104 C105 C113 -1.3(7) . .
C103 C104 C105 C106 178.4(5) . .
C113 C105 C106 C112 144.8(5) . .
C104 C105 C106 C112 -34.8(7) . .
C113 C105 C106 C107 -34.4(8) . .
C104 C105 C106 C107 146.0(5) . .
C112 C106 C107 C108 -3.0(8) . .
C105 C106 C107 C108 176.2(5) . .
C106 C107 C108 C109 1.7(9) . .
C107 C108 C109 C111 0.6(8) . .
C107 C108 C109 C110 -178.1(5) . .
Zn4 O21 C110 O20 8.0(10) 3_545 .
Zn4 O21 C110 C109 -172.0(4) 3_545 .
Zn5 O20 C110 O21 24.2(12) 3_545 .
Zn5 O20 C110 C109 -155.8(5) 3_545 .
C111 C109 C110 O21 174.5(6) . .
C108 C109 C110 O21 -6.8(9) . .
C111 C109 C110 O20 -5.5(8) . .
C108 C109 C110 O20 173.2(6) . .
C108 C109 C111 C112 -1.4(9) . .
C110 C109 C111 C112 177.3(5) . .
C109 C111 C112 C106 -0.1(9) . .
C107 C106 C112 C111 2.2(8) . .
C105 C106 C112 C111 -177.0(5) . .
C104 C105 C113 C114 0.9(8) . .
C106 C105 C113 C114 -178.7(5) . .
C103 C102 C114 C113 1.1(7) . .
C101 C102 C114 C113 180.0(5) . .
C105 C113 C114 C102 -0.9(8) . .
C100 C101 C115 C116 0.7(6) . .
C102 C101 C115 C116 -176.3(4) . .
C101 C115 C116 C130 0.6(7) . .
C101 C115 C116 C117 177.1(4) . .
C115 C116 C117 C129 149.0(5) . .
C130 C116 C117 C129 -34.4(7) . .
C115 C116 C117 C118 -30.2(6) . .
C130 C116 C117 C118 146.4(4) . .
C129 C117 C118 C119 -1.5(7) . .
C116 C117 C118 C119 177.7(5) . .
C117 C118 C119 C120 0.7(8) . .
C118 C119 C120 C128 1.2(8) . .
C118 C119 C120 C121 -179.0(5) . .
C119 C120 C121 C122 144.4(5) . .
C128 C120 C121 C122 -35.8(7) . .
C119 C120 C121 C127 -35.0(7) . .
C128 C120 C121 C127 144.8(6) . .
C127 C121 C122 C123 2.1(9) . .
C120 C121 C122 C123 -177.2(5) . .
C121 C122 C123 C124 -1.3(9) . .
C122 C123 C124 C126 0.3(9) . .
C122 C123 C124 C125 177.2(5) . .
Zn4 O23 C125 O22 6.8(8) 3_445 .
Zn4 O23 C125 C124 -176.1(3) 3_445 .
Zn5 O22 C125 O23 14.9(9) 3_445 .
Zn5 O22 C125 C124 -162.1(4) 3_445 .
C126 C124 C125 O23 -10.1(7) . .
C123 C124 C125 O23 173.0(5) . .
C126 C124 C125 O22 167.3(6) . .
C123 C124 C125 O22 -9.6(8) . .
C123 C124 C126 C127 -0.2(9) . .
C125 C124 C126 C127 -177.2(6) . .
C124 C126 C127 C121 1.2(10) . .
C122 C121 C127 C126 -2.1(9) . .
C120 C121 C127 C126 177.3(5) . .
C119 C120 C128 C129 -2.2(8) . .
C121 C120 C128 C129 178.0(5) . .
C118 C117 C129 C128 0.5(8) . .
C116 C117 C129 C128 -178.7(5) . .
C120 C128 C129 C117 1.4(8) . .
C115 C116 C130 C99 -2.1(6) . .
C117 C116 C130 C99 -178.7(4) . .
C100 C99 C130 C116 2.2(6) . .
C96 C99 C130 C116 178.3(4) . .
C136 N1 C133 O25 -178.2(13) . .
C134 N1 C133 O25 2(2) . .
C136 N1 C134 C135 70.3(13) . .
C133 N1 C134 C135 -109.6(12) . .
C133 N1 C136 C137 -119.4(11) . .
C134 N1 C136 C137 60.6(12) . .
C141 N2 C138 O26 5(2) . .
C139 N2 C138 O26 -179.7(16) . .
C141 N2 C139 C140 -66.7(12) . .
C138 N2 C139 C140 117.9(10) . .
C138 N2 C141 C142 106.4(13) . .
C139 N2 C141 C142 -68.9(15) . .

loop_
_platon_squeeze_void_nr
_platon_squeeze_void_average_x
_platon_squeeze_void_average_y
_platon_squeeze_void_average_z
_platon_squeeze_void_volume
_platon_squeeze_void_count_electrons
_platon_squeeze_void_content
1 0.001 0.000 -0.001 12918 2745 ' '
2 -0.002 0.500 0.246 12918 2745 ' '
